data_1572500
loop_
_publ_author_name
'Liu, Zheng'
'Fang, Jun-Jie'
'Wang, Zhi-Yi'
'Xie, Yun-Peng'
'Lu, Xing'

_publ_section_title
;
 Structural diversity of copper(i) alkynyl cluster-based coordination
 polymers utilizing bifunctional pyridine carboxylic acid ligands
;
_journal_issue 38
_journal_name_full Nanoscale
_journal_page_first 17817
_journal_page_last 17824
_journal_paper_doi 10.1039/D4NR02543A
_journal_volume 16
_journal_year 2024
_chemical_formula_moiety 'C64 H68 Cu11 F12 N3 O10, 0.165[CH3OH], 0.125[C2H3N]'
_chemical_formula_sum 'C64.42 H69.04 Cu11 F12 N3.12 O10.17'
_chemical_formula_weight 1976.64
_space_group_crystal_system triclinic
_space_group_IT_number 2
_space_group_name_Hall '-P 1'
_space_group_name_H-M_alt 'P -1'
_atom_sites_solution_hydrogens mixed
_atom_sites_solution_primary iterative
_audit_creation_date 2024-06-12
_audit_creation_method
;
Olex2 1.5
(compiled 2024.02.16 svn.r378c4104 for OlexSys, GUI svn.r6928)
;
_audit_update_record
;
2024-06-12 deposited with the CCDC.	2024-09-03 downloaded from the CCDC.
;
_cell_angle_alpha 98.802(2)
_cell_angle_beta 109.142(2)
_cell_angle_gamma 108.741(2)
_cell_formula_units_Z 2
_cell_length_a 14.8797(9)
_cell_length_b 15.9071(9)
_cell_length_c 19.7103(13)
_cell_measurement_reflns_used 9968
_cell_measurement_temperature 273.15
_cell_measurement_theta_max 28.29
_cell_measurement_theta_min 2.89
_cell_volume 3995.8(4)
_computing_cell_refinement 'SAINT V8.40B (?, 2016)'
_computing_data_reduction 'SAINT V8.40B (?, 2016)'
_computing_molecular_graphics 'Olex2 1.5 (Dolomanov et al., 2009)'
_computing_publication_material 'Olex2 1.5 (Dolomanov et al., 2009)'
_computing_structure_refinement 'SHELXL 2014/7 (Sheldrick, 2015)'
_computing_structure_solution 'olex2.solve 1.5 (Bourhis et al., 2015)'
_diffrn_ambient_temperature 273.15
_diffrn_detector 'Bruker APEX2 area detector'
_diffrn_detector_area_resol_mean 7.9
_diffrn_detector_type 'CCD area detector'
_diffrn_measured_fraction_theta_full 0.989
_diffrn_measured_fraction_theta_max 0.982
_diffrn_measurement_device 'three-circle diffractometer'
_diffrn_measurement_device_type 'Bruker SMART APEX2 area detector'
_diffrn_measurement_method '\w and \f scans'
_diffrn_radiation_monochromator 'mirror optics'
_diffrn_radiation_probe x-ray
_diffrn_radiation_type MoK\a
_diffrn_radiation_wavelength 0.71073
_diffrn_reflns_av_R_equivalents 0.0218
_diffrn_reflns_av_unetI/netI 0.0433
_diffrn_reflns_Laue_measured_fraction_full 0.989
_diffrn_reflns_Laue_measured_fraction_max 0.982
_diffrn_reflns_limit_h_max 13
_diffrn_reflns_limit_h_min -19
_diffrn_reflns_limit_k_max 21
_diffrn_reflns_limit_k_min -21
_diffrn_reflns_limit_l_max 26
_diffrn_reflns_limit_l_min -21
_diffrn_reflns_number 33691
_diffrn_reflns_point_group_measured_fraction_full 0.989
_diffrn_reflns_point_group_measured_fraction_max 0.982
_diffrn_reflns_theta_full 25.242
_diffrn_reflns_theta_max 28.432
_diffrn_reflns_theta_min 2.591
_diffrn_source 'microfocus sealed X-ray tube'
_diffrn_source_current 30.0
_diffrn_source_power 1.35
_diffrn_source_type 'Incoatec I\ms'
_diffrn_source_voltage 45.0
_diffrn_standards_number 0
_exptl_absorpt_coefficient_mu 2.942
_exptl_absorpt_correction_T_max 0.7457
_exptl_absorpt_correction_T_min 0.5829
_exptl_absorpt_correction_type multi-scan
_exptl_absorpt_process_details
;
SADABS-2016/2 (Bruker,2016/2) was used for absorption correction.
wR2(int) was 0.0641 before and 0.0356 after correction.
The Ratio of minimum to maximum transmission is 0.7817.
The \l/2 correction factor is Not present.
;
_exptl_crystal_colour 'clear yellow'
_exptl_crystal_colour_lustre clear
_exptl_crystal_colour_primary yellow
_exptl_crystal_density_diffrn 1.643
_exptl_crystal_description block
_exptl_crystal_F_000 1972
_exptl_crystal_size_max 0.2
_exptl_crystal_size_mid 0.2
_exptl_crystal_size_min 0.2
_refine_diff_density_max 0.482
_refine_diff_density_min -0.528
_refine_diff_density_rms 0.074
_refine_ls_extinction_method none
_refine_ls_goodness_of_fit_ref 1.047
_refine_ls_hydrogen_treatment constr
_refine_ls_matrix_type full
_refine_ls_number_parameters 1151
_refine_ls_number_reflns 19759
_refine_ls_number_restraints 1199
_refine_ls_restrained_S_all 1.168
_refine_ls_R_factor_all 0.0615
_refine_ls_R_factor_gt 0.0368
_refine_ls_shift/su_max 0.001
_refine_ls_shift/su_mean 0.000
_refine_ls_structure_factor_coef Fsqd
_refine_ls_weighting_details 'w=1/[\s^2^(Fo^2^)+(0.0483P)^2^+1.1857P] where P=(Fo^2^+2Fc^2^)/3'
_refine_ls_weighting_scheme calc
_refine_ls_wR_factor_gt 0.0935
_refine_ls_wR_factor_ref 0.1040
_reflns_Friedel_coverage 0.000
_reflns_number_gt 14024
_reflns_number_total 19759
_reflns_threshold_expression 'I > 2\s(I)'
_cod_data_source_file d4nr02543a2.cif
_cod_data_source_block 1b
_cod_depositor_comments 'Adding full bibliography for 1572496--1572504.cif.'
_cod_database_code 1572500
_shelx_shelxl_version_number 2014/7
_shelx_space_group_comment
;
The symmetry employed for this shelxl refinement is uniquely defined
by the following loop, which should always be used as a source of
symmetry information in preference to the above space-group names.
They are only intended as comments.
;
_olex2_refinement_description
;
1. Fixed Uiso
 At 1.2 times of:
  All C(H) groups
 At 1.5 times of:
  All C(H,H,H) groups
2. Restrained distances
 C12-F13
 1.29 with sigma of 0.02
 C5-C2
 1.2 with sigma of 0.005
 C74-C73 = C74-C79
 1.55 with sigma of 0.02
 C77-C74 = C74-C76
 1.54 with sigma of 0.02
 C75-C74 = C80-C74 = C78-C74 = C73-C74
 1.54 with sigma of 0.01
 C12-F16
 1.36 with sigma of 0.02
 C80-C74 = C75-C74 = C78-C74
 1.54 with sigma of 0.02
 C12-F18
 1.27 with sigma of 0.02
 C19-F20
 1.29 with sigma of 0.02
 C19-F23
 1.36 with sigma of 0.02
 C19-F25
 1.27 with sigma of 0.02
 C85-C87 = C85-C90
 1.55 with sigma of 0.02
 C84-C85 = C85-C88
 1.54 with sigma of 0.02
 C60-C61 = C61-C62
 1.54 with sigma of 0.02
 C61-C64 = C61-C63
 1.55 with sigma of 0.02
 C106-F107
 1.29 with sigma of 0.02
 C106-F110
 1.36 with sigma of 0.02
 C106-F112
 1.27 with sigma of 0.02
 C113-F114
 1.29 with sigma of 0.02
 C113-F117
 1.36 with sigma of 0.02
 C113-F119
 1.27 with sigma of 0.02
 C91-C85 = C86-C85 = C89-C85
 1.54 with sigma of 0.02
 C68-C67 = C67-C70
 1.54 with sigma of 0.02
 C67-C65 = C67-C69
 1.55 with sigma of 0.02
 C2-C3 = C3-C4
 1.54 with sigma of 0.02
 C3-C1 = C3-C6
 1.55 with sigma of 0.02
 C77-C73 = C77-C79
 2.52 with sigma of 0.04
 C77-C76 = C76-C73 = C73-C79 = C79-C77
 2.5 with sigma of 0.04
 C75-C78 = C78-C80 = C80-C73 = C73-C75
 2.5 with sigma of 0.01
 C77-C76
 2.56 with sigma of 0.04
 C75-C80
 2.52 with sigma of 0.04
 C75-C78
 2.56 with sigma of 0.04
 F24-F21
 2 with sigma of 0.01
 C86-C89 = C86-C91
 2.52 with sigma of 0.04
 F21-F22
 2 with sigma of 0.01
 F22-F24
 2 with sigma of 0.01
 C84-C87 = C84-C90
 2.52 with sigma of 0.04
 C84-C88
 2.56 with sigma of 0.04
 C60-C62
 2.56 with sigma of 0.04
 C60-C64 = C60-C63
 2.52 with sigma of 0.04
 C68-C70
 2.56 with sigma of 0.04
 C68-C65 = C68-C69
 2.52 with sigma of 0.04
 C2-C4
 2.56 with sigma of 0.04
 C2-C1 = C2-C6
 2.52 with sigma of 0.04
 C68-C67 \\sim C68A-C67
 with sigma of 0.02
 C74-C76 \\sim C74-C73 \\sim C74-C79 \\sim C74-C77
 with sigma of 0.02
 C77-C76 \\sim C77-C73 \\sim C77-C79
 with sigma of 0.04
 C19-F20 \\sim C19-F22
 with sigma of 0.02
 C76-C73 \\sim C76-C79 \\sim C73-C79
 with sigma of 0.04
 C19-F23 \\sim C19-F24
 with sigma of 0.02
 C75-C78 \\sim C75-C80
 with sigma of 0.04
 C19-F25 \\sim C19-F21
 with sigma of 0.02
 C80-C72 \\sim C72-C75 \\sim C75-C78 \\sim C78-C72
 with sigma of 0.04
 C12-F13 \\sim C12-F16 \\sim C12-F18
 with sigma of 0.02
 C19-F20 \\sim C19-F23 \\sim C19-F25
 with sigma of 0.02
 F21-C19 \\sim F24-C19 \\sim F22-C19
 with sigma of 0.02
 C12-F13 \\sim C12-F15
 with sigma of 0.02
 F23-C19 \\sim F20-C19 \\sim F25-C19
 with sigma of 0.02
 C19-F22 \\sim C19-F24 \\sim C19-F21
 with sigma of 0.02
 F22-F24 \\sim F24-F21 \\sim F21-F22
 with sigma of 0.02
 C12-F16 \\sim C12-F17
 with sigma of 0.02
 F20-F23 \\sim F23-F25 \\sim F25-F20
 with sigma of 0.03
 C12-F18 \\sim C12-F14
 with sigma of 0.02
 C12-F15 \\sim C12-F14 \\sim C12-F17
 with sigma of 0.02
 C12-F13 \\sim C12-F18 \\sim C12-F16
 with sigma of 0.02
 F13-F16 \\sim F16-F18 \\sim F18-F13
 with sigma of 0.03
 F15-F17 \\sim F17-F14 \\sim F14-F15
 with sigma of 0.03
 C86-C89 \\sim C86-C91
 with sigma of 0.04
 C85-C88 \\sim C85-C87 \\sim C85-C90 \\sim C85-C84
 with sigma of 0.02
 C88-C87 \\sim C88-C90 \\sim C87-C90
 with sigma of 0.04
 C84-C88 \\sim C84-C87 \\sim C84-C90
 with sigma of 0.04
 C61-C62 \\sim C61-C64 \\sim C61-C63 \\sim C61-C60
 with sigma of 0.02
 C62-C64 \\sim C62-C63 \\sim C64-C63
 with sigma of 0.04
 C60-C62 \\sim C60-C64 \\sim C60-C63
 with sigma of 0.04
 C106-F107 \\sim C106-F110 \\sim C106-F112
 with sigma of 0.02
 F107-F110 \\sim F110-F112 \\sim F112-F107
 with sigma of 0.03
 C106-F107 \\sim C106-F109
 with sigma of 0.02
 C106-F110 \\sim C106-F111
 with sigma of 0.02
 C106-F112 \\sim C106-F108
 with sigma of 0.02
 C113-F114 \\sim C113-F117 \\sim C113-F119
 with sigma of 0.02
 F114-F117 \\sim F117-F119 \\sim F119-F114
 with sigma of 0.03
 C113-F114 \\sim C113-F116
 with sigma of 0.02
 C113-F117 \\sim C113-F118
 with sigma of 0.02
 C113-F119 \\sim C113-F115
 with sigma of 0.02
 C67-C70 \\sim C67-C65 \\sim C67-C69 \\sim C67-C68
 with sigma of 0.02
 C70-C65 \\sim C70-C69 \\sim C65-C69
 with sigma of 0.04
 C68-C70 \\sim C68-C65 \\sim C68-C69
 with sigma of 0.04
 C3-C4 \\sim C3-C1 \\sim C3-C6 \\sim C3-C2
 with sigma of 0.02
 C4-C1 \\sim C4-C6 \\sim C1-C6
 with sigma of 0.04
 C2-C4 \\sim C2-C1 \\sim C2-C6
 with sigma of 0.04
 C67-C70 \\sim C67-C70A
 with sigma of 0.02
 C67-C69 \\sim C67-C69A
 with sigma of 0.02
3. Rigid bond restraints
 C5, C26, C27, C28, C30, C29
 with sigma for 1-2 distances of 0.01 and sigma for 1-3 distances of 0.01
 C67, C69A, C70A, C68A, C66, C65
 with sigma for 1-2 distances of 0.01 and sigma for 1-3 distances of 0.01
 C66
 with sigma for 1-2 distances of 0.01 and sigma for 1-3 distances of 0.01
 O11, O7, C8, C9, C10, C19, F20, F23, F25, C12, F13, F16, F18, F15, F14, F17,
 F22, F21, F24
 with sigma for 1-2 distances of 0.01 and sigma for 1-3 distances of 0.01
 C104, C102, C103, C106, F107, F110, F112, F109, F108, F111, C113, F114, F117,
 F119, F116, F115, F118, O101, O105
 with sigma for 1-2 distances of 0.01 and sigma for 1-3 distances of 0.01
 C86, C89, C91, C84, C85, C88, C87, C90, C83
 with sigma for 1-2 distances of 0.01 and sigma for 1-3 distances of 0.01
 C72, C75, C78, C80, C77, C74, C76, C73, C79
 with sigma for 1-2 distances of 0.01 and sigma for 1-3 distances of 0.01
 C59, C60, C61, C62, C64, C63
 with sigma for 1-2 distances of 0.01 and sigma for 1-3 distances of 0.01
 C68, C67, C70, C65, C69, C66
 with sigma for 1-2 distances of 0.01 and sigma for 1-3 distances of 0.01
 O105, C104, C103, C106, F107, F110, F112, F114, O101, C102, C113, F117, F119
 with sigma for 1-2 distances of 0.01 and sigma for 1-3 distances of 0.01
 O105, C104, C103, C106, F109, F108, F111, O101, C102, C113, F116, F115, F118
 with sigma for 1-2 distances of 0.01 and sigma for 1-3 distances of 0.01
 C66, C67, C65, C70A, C68A, C69A
 with sigma for 1-2 distances of 0.01 and sigma for 1-3 distances of 0.01
 C72, C77, C74, C76, C73, C79
 with sigma for 1-2 distances of 0.01 and sigma for 1-3 distances of 0.01
 C72, C75, C78, C80, C74, C73
 with sigma for 1-2 distances of 0.01 and sigma for 1-3 distances of 0.01
4. Uiso/Uaniso restraints and constraints
C77 \\sim C74 \\sim C76 \\sim C73 \\sim C79: within 2A with sigma of 0.04 and
sigma for terminal atoms of 0.08 within 2A
C80 \\sim C74 \\sim C75 \\sim C73 \\sim C78: within 2A with sigma of 0.04 and
sigma for terminal atoms of 0.08 within 2A
C75 \\sim C78 \\sim C80: within 2A with sigma of 0.04 and sigma for terminal
atoms of 0.08 within 2A
C86 \\sim C89 \\sim C91: within 2A with sigma of 0.04 and sigma for terminal
atoms of 0.08 within 2A
C84 \\sim C85 \\sim C88 \\sim C87 \\sim C90: within 2A with sigma of 0.04 and
sigma for terminal atoms of 0.08 within 2A
C60 \\sim C61 \\sim C62 \\sim C64 \\sim C63: within 2A with sigma of 0.04 and
sigma for terminal atoms of 0.08 within 2A
C68 \\sim C67 \\sim C70 \\sim C65 \\sim C69: within 2A with sigma of 0.04 and
sigma for terminal atoms of 0.08 within 2A
C2 \\sim C3 \\sim C4 \\sim C1 \\sim C6: within 2A with sigma of 0.04 and sigma
for terminal atoms of 0.08 within 2A
Uanis(C5) \\sim Ueq, Uanis(C26) \\sim Ueq, Uanis(C27) \\sim Ueq, Uanis(C28)
\\sim Ueq, Uanis(C30) \\sim Ueq, Uanis(C29) \\sim Ueq: with sigma of 0.005 and
sigma for terminal atoms of 0.01
Uanis(C67) \\sim Ueq, Uanis(C65) \\sim Ueq, Uanis(C69A) \\sim Ueq, Uanis(C70A)
\\sim Ueq, Uanis(C68A) \\sim Ueq, Uanis(C66) \\sim Ueq: with sigma of 0.01 and
sigma for terminal atoms of 0.02
Uanis(C66) \\sim Ueq: with sigma of 0.002 and sigma for terminal atoms of 0.004
Uanis(O11) \\sim Ueq, Uanis(O7) \\sim Ueq, Uanis(C8) \\sim Ueq, Uanis(C9) \\sim
Ueq, Uanis(C10) \\sim Ueq, Uanis(C19) \\sim Ueq, Uanis(F20) \\sim Ueq,
Uanis(F23) \\sim Ueq, Uanis(F25) \\sim Ueq, Uanis(C12) \\sim Ueq, Uanis(F13)
\\sim Ueq, Uanis(F16) \\sim Ueq, Uanis(F18) \\sim Ueq, Uanis(F15) \\sim Ueq,
Uanis(F14) \\sim Ueq, Uanis(F17) \\sim Ueq, Uanis(F22) \\sim Ueq, Uanis(F21)
\\sim Ueq, Uanis(F24) \\sim Ueq: with sigma of 0.01 and sigma for terminal
atoms of 0.02
Uanis(C104) \\sim Ueq, Uanis(C102) \\sim Ueq, Uanis(C103) \\sim Ueq,
Uanis(C106) \\sim Ueq, Uanis(F107) \\sim Ueq, Uanis(F110) \\sim Ueq,
Uanis(F112) \\sim Ueq, Uanis(F109) \\sim Ueq, Uanis(F108) \\sim Ueq,
Uanis(F111) \\sim Ueq, Uanis(C113) \\sim Ueq, Uanis(F114) \\sim Ueq,
Uanis(F117) \\sim Ueq, Uanis(F119) \\sim Ueq, Uanis(F116) \\sim Ueq,
Uanis(F115) \\sim Ueq, Uanis(F118) \\sim Ueq, Uanis(O101) \\sim Ueq,
Uanis(O105) \\sim Ueq: with sigma of 0.01 and sigma for terminal atoms of 0.02
Uanis(C83) \\sim Ueq, Uanis(C86) \\sim Ueq, Uanis(C89) \\sim Ueq, Uanis(C91)
\\sim Ueq, Uanis(C84) \\sim Ueq, Uanis(C85) \\sim Ueq, Uanis(C88) \\sim Ueq,
Uanis(C87) \\sim Ueq, Uanis(C90) \\sim Ueq: with sigma of 0.01 and sigma for
terminal atoms of 0.02
Uanis(C72) \\sim Ueq, Uanis(C75) \\sim Ueq, Uanis(C78) \\sim Ueq, Uanis(C80)
\\sim Ueq, Uanis(C77) \\sim Ueq, Uanis(C74) \\sim Ueq, Uanis(C76) \\sim Ueq,
Uanis(C73) \\sim Ueq, Uanis(C79) \\sim Ueq: with sigma of 0.01 and sigma for
terminal atoms of 0.02
Uanis(C59) \\sim Ueq, Uanis(C60) \\sim Ueq, Uanis(C61) \\sim Ueq, Uanis(C62)
\\sim Ueq, Uanis(C64) \\sim Ueq, Uanis(C63) \\sim Ueq: with sigma of 0.01 and
sigma for terminal atoms of 0.02
Uanis(C66) \\sim Ueq, Uanis(C68) \\sim Ueq, Uanis(C67) \\sim Ueq, Uanis(C70)
\\sim Ueq, Uanis(C65) \\sim Ueq, Uanis(C69) \\sim Ueq: with sigma of 0.001 and
sigma for terminal atoms of 0.002
Uanis(O105) \\sim Ueq, Uanis(C104) \\sim Ueq, Uanis(C103) \\sim Ueq,
Uanis(C106) \\sim Ueq, Uanis(F107) \\sim Ueq, Uanis(F110) \\sim Ueq,
Uanis(F112) \\sim Ueq, Uanis(F114) \\sim Ueq, Uanis(O101) \\sim Ueq,
Uanis(C102) \\sim Ueq, Uanis(C113) \\sim Ueq, Uanis(F117) \\sim Ueq,
Uanis(F119) \\sim Ueq: with sigma of 0.01 and sigma for terminal atoms of 0.02
Uanis(O105) \\sim Ueq, Uanis(C104) \\sim Ueq, Uanis(C103) \\sim Ueq,
Uanis(C106) \\sim Ueq, Uanis(F109) \\sim Ueq, Uanis(F108) \\sim Ueq,
Uanis(F111) \\sim Ueq, Uanis(F116) \\sim Ueq, Uanis(O101) \\sim Ueq,
Uanis(C102) \\sim Ueq, Uanis(C113) \\sim Ueq, Uanis(F115) \\sim Ueq,
Uanis(F118) \\sim Ueq: with sigma of 0.01 and sigma for terminal atoms of 0.02
Uanis(C66) \\sim Ueq, Uanis(C67) \\sim Ueq, Uanis(C65) \\sim Ueq, Uanis(C70A)
\\sim Ueq, Uanis(C68A) \\sim Ueq, Uanis(C69A) \\sim Ueq: with sigma of 0.01 and
sigma for terminal atoms of 0.02
Uanis(C72) \\sim Ueq, Uanis(C77) \\sim Ueq, Uanis(C74) \\sim Ueq, Uanis(C76)
\\sim Ueq, Uanis(C73) \\sim Ueq, Uanis(C79) \\sim Ueq: with sigma of 0.01 and
sigma for terminal atoms of 0.02
Uanis(C72) \\sim Ueq, Uanis(C75) \\sim Ueq, Uanis(C78) \\sim Ueq, Uanis(C80)
\\sim Ueq, Uanis(C74) \\sim Ueq, Uanis(C73) \\sim Ueq: with sigma of 0.01 and
sigma for terminal atoms of 0.02
5. Rigid body (RIGU) restrains
 C77, C74, C76, C73, C79
 with sigma for 1-2 distances of 0.004 and sigma for 1-3 distances of 0.004
 C80, C74, C75, C73, C78
 with sigma for 1-2 distances of 0.004 and sigma for 1-3 distances of 0.004
 C75, C78, C80
 with sigma for 1-2 distances of 0.004 and sigma for 1-3 distances of 0.004
 C86, C89, C91
 with sigma for 1-2 distances of 0.004 and sigma for 1-3 distances of 0.004
 C84, C85, C88, C87, C90
 with sigma for 1-2 distances of 0.004 and sigma for 1-3 distances of 0.004
 C60, C61, C62, C64, C63
 with sigma for 1-2 distances of 0.004 and sigma for 1-3 distances of 0.004
 C68, C67, C70, C65, C69
 with sigma for 1-2 distances of 0.004 and sigma for 1-3 distances of 0.004
 C2, C3, C4, C1, C6
 with sigma for 1-2 distances of 0.004 and sigma for 1-3 distances of 0.004
6. Others
 Sof(C86)=Sof(H86A)=Sof(H86B)=Sof(H86C)=Sof(C89)=Sof(H89A)=Sof(H89B)=Sof(H89C)=
 Sof(C91)=Sof(H91A)=Sof(H91B)=Sof(H91C)=Sof(C75)=Sof(H75A)=Sof(H75B)=Sof(H75C)=
 Sof(C78)=Sof(H78A)=Sof(H78B)=Sof(H78C)=Sof(C80)=Sof(H80A)=Sof(H80B)=Sof(H80C)=
 1-FVAR(1)
 Sof(C88)=Sof(H88A)=Sof(H88B)=Sof(H88C)=Sof(C87)=Sof(H87A)=Sof(H87B)=Sof(H87C)=
 Sof(C90)=Sof(H90A)=Sof(H90B)=Sof(H90C)=Sof(C77)=Sof(H77A)=Sof(H77B)=Sof(H77C)=
 Sof(C76)=Sof(H76A)=Sof(H76B)=Sof(H76C)=Sof(C79)=Sof(H79A)=Sof(H79B)=Sof(H79C)=
 FVAR(1)
 Sof(F109)=Sof(F108)=Sof(F111)=1-FVAR(2)
 Sof(F107)=Sof(F110)=Sof(F112)=FVAR(2)
 Sof(F15)=Sof(F14)=Sof(F17)=1-FVAR(3)
 Sof(F13)=Sof(F16)=Sof(F18)=FVAR(3)
 Sof(F22)=Sof(F21)=Sof(F24)=1-FVAR(4)
 Sof(F20)=Sof(F23)=Sof(F25)=FVAR(4)
 Sof(F116)=Sof(F115)=Sof(F118)=1-FVAR(5)
 Sof(F114)=Sof(F117)=Sof(F119)=FVAR(5)
 Sof(C2)=Sof(C3)=Sof(C4)=Sof(H4A)=Sof(H4B)=Sof(H4C)=Sof(C1)=Sof(H1A)=Sof(H1B)=
 Sof(H1C)=Sof(C6)=Sof(H6A)=Sof(H6B)=Sof(H6C)=1-FVAR(6)
 Sof(C26)=Sof(C27)=Sof(C28)=Sof(H28A)=Sof(H28B)=Sof(H28C)=Sof(C30)=Sof(H30A)=
 Sof(H30B)=Sof(H30C)=Sof(C29)=Sof(H29A)=Sof(H29B)=Sof(H29C)=FVAR(6)
 Sof(C69A)=Sof(H69D)=Sof(H69E)=Sof(H69F)=Sof(C70A)=Sof(H70D)=Sof(H70E)=
 Sof(H70F)=Sof(C68A)=Sof(H68D)=Sof(H68E)=Sof(H68F)=1-FVAR(7)
 Sof(C68)=Sof(H68A)=Sof(H68B)=Sof(H68C)=Sof(C70)=Sof(H70A)=Sof(H70B)=Sof(H70C)=
 Sof(C69)=Sof(H69A)=Sof(H69B)=Sof(H69C)=FVAR(7)
7.a Riding coordinates:
 C86(H86A,H86B,H86C), C87(H87A,H87B,H87C), C75(H75A,H75B,H75C), C77(H77A,H77B,
 H77C), C76(H76A,H76B,H76C)
7.b Me refined with riding coordinates:
 C45(H45A,H45B,H45C), C47(H47A,H47B,H47C), C46(H46A,H46B,H46C), C28(H28A,H28B,
 H28C), C30(H30A,H30B,H30C), C29(H29A,H29B,H29C), C89(H89A,H89B,H89C), C91(H91A,
 H91B,H91C), C88(H88A,H88B,H88C), C90(H90A,H90B,H90C), C62(H62A,H62B,H62C),
 C64(H64A,H64B,H64C), C63(H63A,H63B,H63C), C78(H78A,H78B,H78C), C80(H80A,H80B,
 H80C), C79(H79A,H79B,H79C)
7.c Aromatic/amide H refined with riding coordinates:
 C96(H96), C100(H100), C99(H99), C55(H55), C56(H56), C53(H53), C32(H32),
 C33(H33), C52(H52), C97(H97), C103(H103), C35(H35), C9(H9), C36(H36)
7.d Idealised Me refined as rotating group:
 C68(H68A,H68B,H68C), C70(H70A,H70B,H70C), C69(H69A,H69B,H69C), C4(H4A,H4B,
 H4C), C1(H1A,H1B,H1C), C6(H6A,H6B,H6C), C69A(H69D,H69E,H69F), C70A(H70D,H70E,
 H70F), C68A(H68D,H68E,H68F)
;
_smtbx_masks_void_probe_radius 1.2
_smtbx_masks_void_truncation_radius 1.2
_platon_squeeze_void_probe_radius 1.20
_olex2_submission_special_instructions 'No special instructions were received'

loop_
_space_group_symop_operation_xyz
'x, y, z'
'-x, -y, -z'

loop_
_atom_site_label
_atom_site_type_symbol
_atom_site_fract_x
_atom_site_fract_y
_atom_site_fract_z
_atom_site_U_iso_or_equiv
_atom_site_adp_type
_atom_site_occupancy
_atom_site_site_symmetry_order
_atom_site_calc_flag
_atom_site_refinement_flags_posn
_atom_site_refinement_flags_adp
_atom_site_refinement_flags_occupancy
_atom_site_disorder_assembly
_atom_site_disorder_group
Cu3 Cu 0.92515(3) 0.54126(2) 0.89882(2) 0.03421(8) Uani 1 1 d . . . . .
Cu2 Cu 1.06988(3) 0.49056(3) 0.97801(2) 0.03637(9) Uani 1 1 d . . . . .
C96 C 0.9016(3) 0.3246(2) 0.68923(17) 0.0438(7) Uani 1 1 d . . . . .
H96 H 0.8608 0.3587 0.6863 0.053 Uiso 1 1 calc R U . . .
Cu48 Cu 0.01360(3) 0.15888(3) 0.44422(2) 0.03905(9) Uani 1 1 d . . . . .
C100 C 1.0249(3) 0.2731(2) 0.75887(17) 0.0441(7) Uani 1 1 d . . . . .
H100 H 1.0706 0.2727 0.8041 0.053 Uiso 1 1 calc R U . . .
Cu40 Cu 0.09340(3) -0.11508(3) 0.47267(2) 0.03854(9) Uani 1 1 d . . . . .
C99 C 1.0140(3) 0.2208(2) 0.69205(17) 0.0465(8) Uani 1 1 d . . . . .
H99 H 1.0526 0.1848 0.6934 0.056 Uiso 1 1 calc R U . . .
Cu4 Cu 0.81182(3) 0.37132(3) 0.91102(2) 0.04013(9) Uani 1 1 d . . . . .
C55 C 0.1259(3) 0.3222(2) 0.17923(18) 0.0461(8) Uani 1 1 d . . . . .
H55 H 0.1525 0.3122 0.1436 0.055 Uiso 1 1 calc R U . . .
Cu58 Cu 0.10851(3) 0.07033(3) 0.37731(2) 0.04132(9) Uani 1 1 d . . . . .
C56 C 0.1324(3) 0.2724(2) 0.23032(19) 0.0472(8) Uani 1 1 d . . . . .
H56 H 0.1626 0.2296 0.2290 0.057 Uiso 1 1 calc R U . . .
Cu41 Cu -0.01241(3) -0.01922(3) 0.43083(2) 0.04107(9) Uani 1 1 d . . . . .
C53 C 0.0467(3) 0.3984(2) 0.23055(18) 0.0470(8) Uani 1 1 d . . . . .
H53 H 0.0180 0.4423 0.2314 0.056 Uiso 1 1 calc R U . . .
Cu39 Cu 0.19061(3) 0.06953(3) 0.53702(2) 0.04501(10) Uani 1 1 d . . . . .
C59 C -0.0542(2) 0.0219(2) 0.34018(18) 0.0432(7) Uani 1 1 d . U . . .
Cu1 Cu 1.18194(3) 0.66346(3) 0.95470(2) 0.05025(11) Uani 1 1 d . . . . .
C42 C -0.0869(2) -0.1288(2) 0.45370(15) 0.0338(6) Uani 1 1 d . . . . .
C66 C 0.1574(2) -0.0133(2) 0.43534(17) 0.0402(7) Uani 1 1 d . U . . .
C72 C 0.1330(3) -0.1658(2) 0.55992(18) 0.0434(7) Uani 1 1 d D U . . .
C5 C 0.7921(2) 0.4966(2) 0.91917(16) 0.0404(7) Uani 1 1 d D U . . .
O101 O 1.1762(2) 0.58544(18) 0.86275(14) 0.0604(7) Uani 1 1 d . U . . .
O105 O 1.3164(2) 0.7591(2) 0.96893(16) 0.0758(8) Uani 1 1 d . U . . .
O11 O 0.6973(2) 0.4540(2) 0.71544(14) 0.0692(8) Uani 1 1 d . U . . .
Cu71 Cu 0.17335(3) -0.03934(3) 0.63263(3) 0.05312(12) Uani 1 1 d . . . . .
Cu6 Cu 0.70738(3) 0.50635(3) 0.81832(2) 0.05541(12) Uani 1 1 d . . . . .
O94 O 1.05088(15) 0.39901(14) 0.88903(10) 0.0374(5) Uani 1 1 d . . . . .
O92 O 0.90621(16) 0.41490(15) 0.82364(11) 0.0436(5) Uani 1 1 d . . . . .
O49 O 0.05541(18) 0.24415(16) 0.38387(13) 0.0488(5) Uani 1 1 d . . . . .
O57 O 0.13557(19) 0.17196(18) 0.33276(15) 0.0569(6) Uani 1 1 d . . . . .
O38 O 0.34050(17) 0.12039(18) 0.60746(14) 0.0585(7) Uani 1 1 d . . . . .
O7 O 0.6218(2) 0.5772(2) 0.77579(17) 0.0809(9) Uani 1 1 d . U . . .
C93 C 0.9756(2) 0.38518(19) 0.82950(15) 0.0330(6) Uani 1 1 d . . . . .
C51 C 0.0936(2) 0.2865(2) 0.28375(17) 0.0397(7) Uani 1 1 d . . . . .
C95 C 0.9675(2) 0.32607(19) 0.75817(15) 0.0330(6) Uani 1 1 d . . . . .
N31 N 0.6780(2) 0.2815(2) 0.82932(15) 0.0502(7) Uani 1 1 d . . . . .
C50 C 0.0949(2) 0.2298(2) 0.33896(18) 0.0445(7) Uani 1 1 d . . . . .
C43 C -0.1497(2) -0.2056(2) 0.44523(17) 0.0403(7) Uani 1 1 d . . . . .
C32 C 0.6531(2) 0.2700(2) 0.75733(18) 0.0486(8) Uani 1 1 d . . . . .
H32 H 0.7040 0.3005 0.7417 0.058 Uiso 1 1 calc R U . . .
O82 O 0.3166(2) 0.0504(2) 0.69260(16) 0.0837(10) Uani 1 1 d . . . . .
C37 C 0.3687(2) 0.1070(2) 0.66935(19) 0.0507(8) Uani 1 1 d . . . . .
C83 C 1.0652(2) 0.6174(2) 0.98838(15) 0.0350(6) Uani 1 1 d . U . . .
N54 N 0.08295(19) 0.38457(18) 0.17810(13) 0.0386(6) Uani 1 1 d . . . . .
N98 N 0.9505(2) 0.21944(18) 0.62510(13) 0.0407(6) Uani 1 1 d . . . . .
C33 C 0.5539(2) 0.2141(2) 0.70311(18) 0.0509(8) Uani 1 1 d . . . . .
H33 H 0.5390 0.2089 0.6526 0.061 Uiso 1 1 calc R U . . .
C52 C 0.0498(3) 0.3509(2) 0.28331(19) 0.0493(8) Uani 1 1 d . . . . .
H52 H 0.0226 0.3620 0.3184 0.059 Uiso 1 1 calc R U . . .
C44 C -0.2296(3) -0.3024(2) 0.4162(2) 0.0546(9) Uani 1 1 d . . . . .
C34 C 0.4791(2) 0.1671(2) 0.72458(18) 0.0490(8) Uani 1 1 d . . . . .
C97 C 0.8973(3) 0.2724(2) 0.62509(17) 0.0467(8) Uani 1 1 d . . . . .
H97 H 0.8548 0.2741 0.5791 0.056 Uiso 1 1 calc R U . . .
C26 C 0.7338(19) 0.5313(19) 0.9285(19) 0.039(4) Uani 0.33(2) 1 d . U P A 1
C8 C 0.5921(3) 0.5787(3) 0.7096(3) 0.0743(12) Uani 1 1 d . U . . .
C45 C -0.2932(4) -0.3212(3) 0.3318(2) 0.0787(13) Uani 1 1 d . . . . .
H45A H -0.3453 -0.3834 0.3118 0.118 Uiso 1 1 calc R U . . .
H45B H -0.3259 -0.2782 0.3252 0.118 Uiso 1 1 calc R U . . .
H45C H -0.2480 -0.3138 0.3058 0.118 Uiso 1 1 calc R U . . .
C104 C 1.3667(3) 0.7503(3) 0.9305(2) 0.0722(12) Uani 1 1 d . U . . .
C47 C -0.3027(3) -0.3125(3) 0.4572(3) 0.0818(14) Uani 1 1 d . . . . .
H47A H -0.3542 -0.3749 0.4384 0.123 Uiso 1 1 calc R U . . .
H47B H -0.2635 -0.2987 0.5100 0.123 Uiso 1 1 calc R U . . .
H47C H -0.3362 -0.2702 0.4487 0.123 Uiso 1 1 calc R U . . .
C46 C -0.1767(4) -0.3693(3) 0.4281(3) 0.0800(13) Uani 1 1 d . . . . .
H46A H -0.2282 -0.4317 0.4093 0.120 Uiso 1 1 calc R U . . .
H46B H -0.1320 -0.3627 0.4017 0.120 Uiso 1 1 calc R U . . .
H46C H -0.1365 -0.3559 0.4807 0.120 Uiso 1 1 calc R U . . .
C102 C 1.2479(3) 0.6029(3) 0.8399(2) 0.0596(9) Uani 1 1 d . U . . .
C103 C 1.3421(3) 0.6789(3) 0.8699(2) 0.0708(11) Uani 1 1 d . U . . .
H103 H 1.3897 0.6816 0.8484 0.085 Uiso 1 1 calc R U . . .
C35 C 0.5056(3) 0.1763(4) 0.7998(2) 0.0991(19) Uani 1 1 d . . . . .
H35 H 0.4572 0.1438 0.8166 0.119 Uiso 1 1 calc R U . . .
C27 C 0.6691(15) 0.5720(12) 0.9610(11) 0.057(4) Uani 0.33(2) 1 d . U P A 1
C9 C 0.6040(3) 0.5334(4) 0.6507(3) 0.0802(13) Uani 1 1 d . U . . .
H9 H 0.5779 0.5431 0.6042 0.096 Uiso 1 1 calc R U . . .
C10 C 0.6545(3) 0.4728(3) 0.6586(2) 0.0729(11) Uani 1 1 d . U . . .
C36 C 0.6047(3) 0.2343(4) 0.8499(2) 0.106(2) Uani 1 1 d . . . . .
H36 H 0.6214 0.2409 0.9007 0.127 Uiso 1 1 calc R U . . .
C28 C 0.7019(18) 0.5712(15) 1.0399(10) 0.077(5) Uani 0.33(2) 1 d . U P A 1
H28A H 0.7760 0.5924 1.0628 0.116 Uiso 0.33(2) 1 calc R U P A 1
H28B H 0.6804 0.6114 1.0663 0.116 Uiso 0.33(2) 1 calc R U P A 1
H28C H 0.6706 0.5092 1.0421 0.116 Uiso 0.33(2) 1 calc R U P A 1
C30 C 0.5631(16) 0.5430(15) 0.9195(13) 0.080(5) Uani 0.33(2) 1 d . U P A 1
H30A H 0.5510 0.5465 0.8693 0.120 Uiso 0.33(2) 1 calc R U P A 1
H30B H 0.5277 0.4802 0.9182 0.120 Uiso 0.33(2) 1 calc R U P A 1
H30C H 0.5375 0.5824 0.9424 0.120 Uiso 0.33(2) 1 calc R U P A 1
C29 C 0.7072(16) 0.6786(11) 0.9604(12) 0.081(5) Uani 0.33(2) 1 d . U P A 1
H29A H 0.7811 0.7090 0.9876 0.121 Uiso 0.33(2) 1 calc R U P A 1
H29B H 0.6892 0.6812 0.9095 0.121 Uiso 0.33(2) 1 calc R U P A 1
H29C H 0.6742 0.7092 0.9836 0.121 Uiso 0.33(2) 1 calc R U P A 1
C86 C 1.1919(11) 0.8501(7) 1.1282(5) 0.140(5) Uani 0.600(7) 1 d D U P B 2
H86A H 1.2618 0.8617 1.1340 0.210 Uiso 0.600(7) 1 d R U P B 2
H86B H 1.1745 0.8136 1.1601 0.210 Uiso 0.600(7) 1 d R U P B 2
H86C H 1.1858 0.9080 1.1418 0.210 Uiso 0.600(7) 1 d R U P B 2
C89 C 1.1392(9) 0.8473(6) 0.9909(6) 0.093(3) Uani 0.600(7) 1 d D U P B 2
H89A H 1.0895 0.8078 0.9419 0.140 Uiso 0.600(7) 1 calc R U P B 2
H89B H 1.1306 0.9047 1.0002 0.140 Uiso 0.600(7) 1 calc R U P B 2
H89C H 1.2080 0.8595 0.9937 0.140 Uiso 0.600(7) 1 calc R U P B 2
C91 C 1.0063(7) 0.7833(6) 1.0388(5) 0.092(3) Uani 0.600(7) 1 d D U P B 2
H91A H 0.9599 0.7507 0.9875 0.138 Uiso 0.600(7) 1 calc R U P B 2
H91B H 0.9874 0.7473 1.0706 0.138 Uiso 0.600(7) 1 calc R U P B 2
H91C H 1.0018 0.8420 1.0523 0.138 Uiso 0.600(7) 1 calc R U P B 2
C84 C 1.1182(3) 0.7028(2) 1.02461(17) 0.0434(7) Uani 1 1 d D U . . .
C85 C 1.1227(3) 0.8001(2) 1.0491(2) 0.0667(10) Uani 1 1 d D U . . .
C88 C 1.2387(9) 0.8723(7) 1.0795(10) 0.112(4) Uani 0.400(7) 1 d D U P B 1
H88A H 1.2810 0.8588 1.1213 0.169 Uiso 0.400(7) 1 calc R U P B 1
H88B H 1.2635 0.8682 1.0404 0.169 Uiso 0.400(7) 1 calc R U P B 1
H88C H 1.2420 0.9338 1.0953 0.169 Uiso 0.400(7) 1 calc R U P B 1
C87 C 1.0977(14) 0.8131(9) 1.1172(8) 0.103(4) Uani 0.400(7) 1 d D U P B 1
H87A H 1.1552 0.8186 1.1606 0.154 Uiso 0.400(7) 1 d R U P B 1
H87B H 1.0374 0.7603 1.1096 0.154 Uiso 0.400(7) 1 d R U P B 1
H87C H 1.0841 0.8681 1.1245 0.154 Uiso 0.400(7) 1 d R U P B 1
C90 C 1.0667(15) 0.8291(11) 0.9853(8) 0.125(5) Uani 0.400(7) 1 d D U P B 1
H90A H 1.0887 0.8176 0.9454 0.187 Uiso 0.400(7) 1 calc R U P B 1
H90B H 0.9934 0.7942 0.9676 0.187 Uiso 0.400(7) 1 calc R U P B 1
H90C H 1.0821 0.8940 1.0018 0.187 Uiso 0.400(7) 1 calc R U P B 1
C60 C -0.1047(3) -0.0004(3) 0.27417(19) 0.0536(8) Uani 1 1 d D U . . .
C61 C -0.1564(4) -0.0280(4) 0.1907(2) 0.0898(14) Uani 1 1 d D U . . .
C62 C -0.2143(6) 0.0324(5) 0.1681(3) 0.159(3) Uani 1 1 d D U . . .
H62A H -0.2480 0.0151 0.1144 0.239 Uiso 1 1 calc R U . . .
H62B H -0.2654 0.0244 0.1890 0.239 Uiso 1 1 calc R U . . .
H62C H -0.1664 0.0962 0.1865 0.239 Uiso 1 1 calc R U . . .
C64 C -0.2340(5) -0.1293(4) 0.1638(3) 0.141(2) Uani 1 1 d D U . . .
H64A H -0.2683 -0.1485 0.1101 0.211 Uiso 1 1 calc R U . . .
H64B H -0.1979 -0.1678 0.1794 0.211 Uiso 1 1 calc R U . . .
H64C H -0.2845 -0.1349 0.1850 0.211 Uiso 1 1 calc R U . . .
C63 C -0.0730(6) -0.0170(6) 0.1602(3) 0.168(3) Uani 1 1 d D U . . .
H63A H -0.1045 -0.0345 0.1064 0.252 Uiso 1 1 calc R U . . .
H63B H -0.0242 0.0464 0.1790 0.252 Uiso 1 1 calc R U . . .
H63C H -0.0377 -0.0562 0.1760 0.252 Uiso 1 1 calc R U . . .
C75 C 0.2400(12) -0.3262(8) 0.5715(7) 0.186(6) Uani 0.600(7) 1 d D U P B 2
H75A H 0.3015 -0.3351 0.5736 0.279 Uiso 0.600(7) 1 d R U P B 2
H75B H 0.2040 -0.3223 0.5225 0.279 Uiso 0.600(7) 1 d R U P B 2
H75C H 0.1958 -0.3775 0.5812 0.279 Uiso 0.600(7) 1 d R U P B 2
C78 C 0.3669(8) -0.1602(9) 0.6499(10) 0.212(6) Uani 0.600(7) 1 d D U P B 2
H78A H 0.3747 -0.1064 0.6848 0.318 Uiso 0.600(7) 1 calc R U P B 2
H78B H 0.4196 -0.1815 0.6730 0.318 Uiso 0.600(7) 1 calc R U P B 2
H78C H 0.3734 -0.1446 0.6061 0.318 Uiso 0.600(7) 1 calc R U P B 2
C80 C 0.2419(11) -0.2463(11) 0.7006(5) 0.168(5) Uani 0.600(7) 1 d D U P B 2
H80A H 0.2553 -0.1860 0.7297 0.252 Uiso 0.600(7) 1 calc R U P B 2
H80B H 0.1720 -0.2876 0.6885 0.252 Uiso 0.600(7) 1 calc R U P B 2
H80C H 0.2892 -0.2697 0.7291 0.252 Uiso 0.600(7) 1 calc R U P B 2
C77 C 0.3068(14) -0.2014(14) 0.7115(6) 0.140(6) Uani 0.400(7) 1 d D U P B 1
H77A H 0.3329 -0.2431 0.7334 0.209 Uiso 0.400(7) 1 d R U P B 1
H77B H 0.2555 -0.1945 0.7287 0.209 Uiso 0.400(7) 1 d R U P B 1
H77C H 0.3628 -0.1420 0.7261 0.209 Uiso 0.400(7) 1 d R U P B 1
C74 C 0.2571(5) -0.2390(5) 0.6268(3) 0.144(2) Uani 1 1 d D U . . .
C76 C 0.3353(13) -0.2300(16) 0.5902(10) 0.145(5) Uani 0.400(7) 1 d D U P B 1
H76A H 0.3992 -0.1791 0.6233 0.217 Uiso 0.400(7) 1 d R U P B 1
H76B H 0.3094 -0.2178 0.5430 0.217 Uiso 0.400(7) 1 d R U P B 1
H76C H 0.3471 -0.2859 0.5825 0.217 Uiso 0.400(7) 1 d R U P B 1
C73 C 0.1838(3) -0.1944(3) 0.5878(2) 0.0639(10) Uani 1 1 d D U . . .
C79 C 0.1827(14) -0.3438(8) 0.5983(11) 0.171(6) Uani 0.400(7) 1 d D U P B 1
H79A H 0.1534 -0.3639 0.5444 0.256 Uiso 0.400(7) 1 calc R U P B 1
H79B H 0.2208 -0.3796 0.6173 0.256 Uiso 0.400(7) 1 calc R U P B 1
H79C H 0.1280 -0.3523 0.6156 0.256 Uiso 0.400(7) 1 calc R U P B 1
C106 C 1.4730(5) 0.8333(5) 0.9584(4) 0.123(2) Uani 1 1 d D U . . .
F107 F 1.5070(7) 0.8801(7) 1.0265(4) 0.134(5) Uani 0.559(17) 1 d D U P C 1
F110 F 1.4556(9) 0.8969(7) 0.9211(8) 0.180(6) Uani 0.559(17) 1 d D U P C 1
F112 F 1.5432(8) 0.8116(10) 0.9443(10) 0.184(6) Uani 0.559(17) 1 d D U P C 1
F109 F 1.5333(8) 0.8137(15) 1.0195(8) 0.186(7) Uani 0.441(17) 1 d D U P C 2
F108 F 1.5114(14) 0.8353(12) 0.9076(8) 0.165(7) Uani 0.441(17) 1 d D U P C 2
F111 F 1.4628(14) 0.9096(8) 0.9765(14) 0.198(7) Uani 0.441(17) 1 d D U P C 2
C113 C 1.2268(4) 0.5275(4) 0.7719(3) 0.0895(15) Uani 1 1 d D U . . .
F114 F 1.2916(4) 0.5511(3) 0.7399(3) 0.123(2) Uani 0.899(10) 1 d D U P D 1
F117 F 1.1329(4) 0.5047(4) 0.7196(2) 0.142(2) Uani 0.899(10) 1 d D U P D 1
F119 F 1.2280(6) 0.4518(3) 0.7900(4) 0.146(3) Uani 0.899(10) 1 d D U P D 1
C19 C 0.5373(5) 0.6448(5) 0.6945(3) 0.1089(18) Uani 1 1 d D U . . .
F20 F 0.6099(7) 0.7337(5) 0.7329(7) 0.150(4) Uani 0.542(13) 1 d D U P E 1
F23 F 0.4719(10) 0.6381(11) 0.7265(9) 0.170(6) Uani 0.542(13) 1 d D U P E 1
F25 F 0.5056(12) 0.6495(11) 0.6268(5) 0.170(6) Uani 0.542(13) 1 d D U P E 1
C12 C 0.6615(5) 0.4237(4) 0.5883(3) 0.1040(17) Uani 1 1 d D U . . .
F13 F 0.7271(16) 0.4809(11) 0.5712(11) 0.189(9) Uani 0.409(17) 1 d D U P F 1
F16 F 0.5696(10) 0.3901(12) 0.5305(6) 0.145(6) Uani 0.409(17) 1 d D U P F 1
F18 F 0.6827(15) 0.3517(11) 0.5934(8) 0.153(6) Uani 0.409(17) 1 d D U P F 1
F15 F 0.7585(6) 0.4385(8) 0.5987(4) 0.122(3) Uani 0.591(17) 1 d D U P F 2
F14 F 0.6146(13) 0.3350(6) 0.5736(7) 0.184(6) Uani 0.591(17) 1 d D U P F 2
F17 F 0.6287(13) 0.4512(11) 0.5290(4) 0.166(5) Uani 0.591(17) 1 d D U P F 2
F22 F 0.5596(12) 0.6955(11) 0.6559(10) 0.176(6) Uani 0.458(13) 1 d D U P E 2
F21 F 0.4353(5) 0.5901(6) 0.6495(8) 0.148(5) Uani 0.458(13) 1 d D U P E 2
F24 F 0.5307(14) 0.6898(11) 0.7486(5) 0.169(7) Uani 0.458(13) 1 d D U P E 2
F116 F 1.3175(17) 0.522(3) 0.783(2) 0.111(10) Uani 0.101(10) 1 d D U P D 2
F115 F 1.183(4) 0.4410(13) 0.767(3) 0.096(9) Uani 0.101(10) 1 d D U P D 2
F118 F 1.199(5) 0.558(3) 0.7131(14) 0.127(12) Uani 0.101(10) 1 d D U P D 2
C68 C 0.4143(12) 0.1057(14) 0.4549(10) 0.076(4) Uani 0.207(11) 1 d D U P G 1
H68A H 0.4717 0.1088 0.4418 0.114 Uiso 0.207(11) 1 calc R U P G 1
H68B H 0.4221 0.0852 0.4990 0.114 Uiso 0.207(11) 1 calc R U P G 1
H68C H 0.4125 0.1660 0.4646 0.114 Uiso 0.207(11) 1 calc R U P G 1
C67 C 0.3139(3) 0.0379(3) 0.3906(2) 0.0687(10) Uani 1 1 d D U . . .
C70 C 0.2951(19) 0.0694(17) 0.3195(9) 0.073(4) Uani 0.207(11) 1 d D U P G 1
H70A H 0.2943 0.1301 0.3299 0.110 Uiso 0.207(11) 1 calc R U P G 1
H70B H 0.2297 0.0266 0.2807 0.110 Uiso 0.207(11) 1 calc R U P G 1
H70C H 0.3497 0.0714 0.3031 0.110 Uiso 0.207(11) 1 calc R U P G 1
C65 C 0.2215(2) 0.0198(2) 0.41005(18) 0.0451(7) Uani 1 1 d D U . . .
C69 C 0.3194(19) -0.0561(10) 0.3642(14) 0.073(4) Uani 0.207(11) 1 d D U P G 1
H69A H 0.3722 -0.0472 0.3449 0.110 Uiso 0.207(11) 1 calc R U P G 1
H69B H 0.2537 -0.0983 0.3254 0.110 Uiso 0.207(11) 1 calc R U P G 1
H69C H 0.3359 -0.0812 0.4057 0.110 Uiso 0.207(11) 1 calc R U P G 1
C2 C 0.7226(9) 0.5154(12) 0.9235(10) 0.062(4) Uani 0.67(2) 1 d D U P A 2
C3 C 0.6549(10) 0.5393(13) 0.9579(7) 0.117(4) Uani 0.67(2) 1 d D U P A 2
C4 C 0.6916(14) 0.6447(14) 0.9809(10) 0.206(7) Uani 0.67(2) 1 d D U P A 2
H4A H 0.7470 0.6705 1.0299 0.308 Uiso 0.67(2) 1 calc R U P A 2
H4B H 0.6351 0.6609 0.9815 0.308 Uiso 0.67(2) 1 calc R U P A 2
H4C H 0.7159 0.6689 0.9455 0.308 Uiso 0.67(2) 1 calc R U P A 2
C1 C 0.6715(12) 0.5106(18) 1.0285(8) 0.149(6) Uani 0.67(2) 1 d D U P A 2
H1A H 0.6363 0.4445 1.0160 0.224 Uiso 0.67(2) 1 calc R U P A 2
H1B H 0.6445 0.5404 1.0583 0.224 Uiso 0.67(2) 1 calc R U P A 2
H1C H 0.7444 0.5285 1.0565 0.224 Uiso 0.67(2) 1 calc R U P A 2
C6 C 0.5437(9) 0.4891(17) 0.9031(9) 0.169(6) Uani 0.67(2) 1 d D U P A 2
H6A H 0.5366 0.5010 0.8557 0.253 Uiso 0.67(2) 1 calc R U P A 2
H6B H 0.5006 0.5106 0.9218 0.253 Uiso 0.67(2) 1 calc R U P A 2
H6C H 0.5229 0.4237 0.8967 0.253 Uiso 0.67(2) 1 calc R U P A 2
C69A C 0.2783(8) 0.0132(11) 0.3079(4) 0.160(5) Uani 0.793(11) 1 d D U P G 2
H69D H 0.2293 -0.0502 0.2862 0.240 Uiso 0.793(11) 1 calc R U P G 2
H69E H 0.3367 0.0207 0.2950 0.240 Uiso 0.793(11) 1 calc R U P G 2
H69F H 0.2460 0.0530 0.2890 0.240 Uiso 0.793(11) 1 calc R U P G 2
C70A C 0.3859(6) 0.1405(5) 0.4280(6) 0.123(3) Uani 0.793(11) 1 d D U P G 2
H70D H 0.3507 0.1781 0.4084 0.185 Uiso 0.793(11) 1 calc R U P G 2
H70E H 0.4470 0.1532 0.4179 0.185 Uiso 0.793(11) 1 calc R U P G 2
H70F H 0.4051 0.1544 0.4812 0.185 Uiso 0.793(11) 1 calc R U P G 2
C68A C 0.3702(8) -0.0189(9) 0.4256(8) 0.165(5) Uani 0.793(11) 1 d D U P G 2
H68D H 0.4012 0.0065 0.4791 0.247 Uiso 0.793(11) 1 calc R U P G 2
H68E H 0.4232 -0.0173 0.4076 0.247 Uiso 0.793(11) 1 calc R U P G 2
H68F H 0.3218 -0.0818 0.4121 0.247 Uiso 0.793(11) 1 calc R U P G 2

loop_
_atom_site_aniso_label
_atom_site_aniso_U_11
_atom_site_aniso_U_22
_atom_site_aniso_U_33
_atom_site_aniso_U_23
_atom_site_aniso_U_13
_atom_site_aniso_U_12
Cu3 0.03817(19) 0.0420(2) 0.02673(17) 0.01561(14) 0.01367(14) 0.01801(15)
Cu2 0.0420(2) 0.0400(2) 0.02333(17) 0.00420(14) 0.00892(14) 0.01825(16)
C96 0.0561(19) 0.0491(18) 0.0307(15) 0.0074(13) 0.0130(13) 0.0327(16)
Cu48 0.0403(2) 0.0431(2) 0.0376(2) 0.02171(16) 0.01689(16) 0.01563(16)
C100 0.0562(19) 0.0507(19) 0.0267(15) 0.0064(13) 0.0105(13) 0.0315(16)
Cu40 0.0581(2) 0.0398(2) 0.02643(18) 0.01288(15) 0.01909(16) 0.02646(17)
C99 0.062(2) 0.0518(19) 0.0329(16) 0.0066(14) 0.0175(14) 0.0364(17)
Cu4 0.03098(18) 0.0428(2) 0.02762(18) 0.00311(15) 0.00118(14) 0.00557(15)
C55 0.060(2) 0.054(2) 0.0431(18) 0.0250(15) 0.0311(16) 0.0308(17)
Cu58 0.0459(2) 0.0492(2) 0.0417(2) 0.02533(18) 0.02304(17) 0.02361(18)
C56 0.060(2) 0.0505(19) 0.051(2) 0.0315(16) 0.0297(16) 0.0315(16)
Cu41 0.0463(2) 0.0419(2) 0.0392(2) 0.02143(17) 0.01748(16) 0.01802(17)
C53 0.061(2) 0.057(2) 0.0455(19) 0.0287(16) 0.0309(16) 0.0354(17)
Cu39 0.0364(2) 0.0521(2) 0.0325(2) 0.00084(17) 0.00415(15) 0.01562(17)
C59 0.0420(17) 0.0544(19) 0.0374(16) 0.0216(14) 0.0165(13) 0.0198(14)
Cu1 0.0529(2) 0.0546(3) 0.0380(2) 0.01211(18) 0.02145(18) 0.01230(19)
C42 0.0379(15) 0.0379(16) 0.0289(14) 0.0145(12) 0.0132(11) 0.0170(13)
C66 0.0450(10) 0.0389(10) 0.0374(10) 0.0121(8) 0.0161(8) 0.0179(8)
C72 0.0487(18) 0.0477(18) 0.0361(16) 0.0096(14) 0.0211(14) 0.0191(15)
C5 0.0379(15) 0.0493(17) 0.0322(15) 0.0170(13) 0.0102(12) 0.0167(13)
O101 0.0621(16) 0.0614(15) 0.0501(15) 0.0072(12) 0.0324(12) 0.0091(12)
O105 0.0678(18) 0.0755(19) 0.0540(16) 0.0017(14) 0.0287(14) -0.0047(14)
O11 0.0745(18) 0.0821(19) 0.0430(14) 0.0198(13) 0.0089(13) 0.0358(15)
Cu71 0.0353(2) 0.0489(2) 0.0545(3) 0.00770(19) 0.00542(18) 0.00782(17)
Cu6 0.0512(3) 0.0751(3) 0.0412(2) 0.0249(2) 0.01283(19) 0.0290(2)
O94 0.0448(12) 0.0443(12) 0.0228(10) 0.0049(8) 0.0107(8) 0.0224(9)
O92 0.0455(12) 0.0535(13) 0.0288(11) -0.0005(9) 0.0081(9) 0.0288(10)
O49 0.0656(15) 0.0489(13) 0.0443(13) 0.0291(11) 0.0301(11) 0.0227(11)
O57 0.0602(15) 0.0689(16) 0.0751(18) 0.0535(14) 0.0421(13) 0.0368(13)
O38 0.0351(12) 0.0665(16) 0.0467(14) 0.0086(12) -0.0033(10) 0.0108(11)
O7 0.084(2) 0.121(3) 0.0686(19) 0.0489(18) 0.0312(16) 0.0681(19)
C93 0.0428(16) 0.0311(14) 0.0248(13) 0.0054(11) 0.0142(11) 0.0150(12)
C51 0.0425(16) 0.0413(17) 0.0376(16) 0.0221(13) 0.0165(13) 0.0142(13)
C95 0.0422(16) 0.0329(14) 0.0265(14) 0.0080(11) 0.0160(11) 0.0162(12)
N31 0.0336(14) 0.0573(17) 0.0319(14) 0.0043(12) 0.0021(11) -0.0007(12)
C50 0.0426(18) 0.0482(19) 0.0432(18) 0.0251(15) 0.0169(14) 0.0134(14)
C43 0.0424(17) 0.0439(18) 0.0312(15) 0.0082(13) 0.0145(12) 0.0144(14)
C32 0.0339(16) 0.058(2) 0.0373(17) 0.0123(15) 0.0073(13) 0.0056(14)
O82 0.0376(14) 0.105(2) 0.0562(17) 0.0173(16) -0.0018(12) -0.0125(14)
C37 0.0306(16) 0.056(2) 0.0402(19) -0.0040(15) 0.0031(14) 0.0057(14)
C83 0.0355(15) 0.0380(15) 0.0270(14) 0.0115(11) 0.0074(11) 0.0135(12)
N54 0.0451(14) 0.0452(14) 0.0315(13) 0.0211(11) 0.0161(11) 0.0202(12)
N98 0.0568(16) 0.0421(14) 0.0275(12) 0.0073(11) 0.0178(11) 0.0254(12)
C33 0.0386(17) 0.063(2) 0.0304(16) 0.0070(15) 0.0047(13) 0.0067(15)
C52 0.061(2) 0.060(2) 0.0449(19) 0.0283(16) 0.0312(16) 0.0304(17)
C44 0.058(2) 0.0321(17) 0.051(2) 0.0010(15) 0.0158(16) 0.0013(14)
C34 0.0338(16) 0.054(2) 0.0365(17) 0.0035(14) 0.0027(13) 0.0062(14)
C97 0.066(2) 0.0512(19) 0.0256(15) 0.0096(13) 0.0119(14) 0.0334(17)
C26 0.041(5) 0.037(5) 0.037(6) 0.012(4) 0.012(4) 0.015(4)
C8 0.058(2) 0.092(3) 0.075(3) 0.045(2) 0.014(2) 0.037(2)
C45 0.082(3) 0.060(3) 0.052(2) -0.0061(19) 0.002(2) 0.013(2)
C104 0.063(2) 0.079(3) 0.053(2) 0.015(2) 0.0279(19) -0.0003(19)
C47 0.070(3) 0.065(3) 0.084(3) 0.011(2) 0.037(2) -0.006(2)
C46 0.096(3) 0.042(2) 0.081(3) 0.005(2) 0.021(3) 0.022(2)
C102 0.070(2) 0.061(2) 0.050(2) 0.0183(17) 0.0364(18) 0.0155(18)
C103 0.064(2) 0.083(3) 0.063(3) 0.020(2) 0.039(2) 0.013(2)
C35 0.045(2) 0.142(4) 0.046(2) 0.020(3) 0.0060(18) -0.025(2)
C27 0.057(5) 0.059(5) 0.058(5) 0.011(4) 0.023(4) 0.027(4)
C9 0.071(3) 0.106(4) 0.059(2) 0.041(2) 0.012(2) 0.036(2)
C10 0.063(2) 0.089(3) 0.045(2) 0.018(2) 0.0049(17) 0.021(2)
C36 0.050(2) 0.160(5) 0.029(2) 0.009(2) 0.0020(17) -0.030(3)
C28 0.077(8) 0.109(9) 0.062(6) 0.020(6) 0.038(5) 0.049(7)
C30 0.064(6) 0.107(9) 0.081(8) 0.021(6) 0.031(5) 0.049(6)
C29 0.101(8) 0.072(7) 0.098(9) 0.014(5) 0.056(7) 0.057(6)
C86 0.201(11) 0.076(7) 0.074(5) -0.032(5) -0.016(6) 0.066(8)
C89 0.123(7) 0.061(5) 0.131(7) 0.058(5) 0.071(6) 0.045(5)
C91 0.132(6) 0.074(5) 0.108(7) 0.028(4) 0.066(5) 0.069(5)
C84 0.0542(19) 0.0370(16) 0.0317(15) 0.0088(12) 0.0129(13) 0.0143(13)
C85 0.099(3) 0.0404(18) 0.054(2) 0.0096(16) 0.024(2) 0.0289(19)
C88 0.121(6) 0.045(5) 0.141(10) -0.006(6) 0.051(6) 0.013(5)
C87 0.168(11) 0.054(7) 0.108(7) 0.014(5) 0.075(8) 0.055(7)
C90 0.182(11) 0.090(9) 0.100(7) 0.030(6) 0.028(7) 0.080(9)
C60 0.053(2) 0.055(2) 0.0445(18) 0.0160(15) 0.0100(15) 0.0205(16)
C61 0.099(3) 0.109(3) 0.034(2) 0.005(2) 0.0002(19) 0.042(3)
C62 0.214(7) 0.200(6) 0.062(3) 0.047(4) 0.002(4) 0.131(6)
C64 0.120(5) 0.135(4) 0.086(4) -0.024(3) -0.006(3) 0.026(3)
C63 0.150(5) 0.259(8) 0.062(4) 0.009(5) 0.043(4) 0.058(5)
C75 0.231(12) 0.203(8) 0.207(9) 0.081(7) 0.086(8) 0.179(8)
C78 0.148(6) 0.250(10) 0.259(13) 0.100(9) 0.058(7) 0.119(6)
C80 0.210(11) 0.210(12) 0.114(6) 0.106(7) 0.029(6) 0.129(9)
C77 0.130(11) 0.212(13) 0.117(6) 0.093(6) 0.034(5) 0.113(9)
C74 0.155(5) 0.196(5) 0.135(4) 0.081(4) 0.051(3) 0.130(4)
C76 0.136(9) 0.199(12) 0.142(10) 0.040(9) 0.049(8) 0.130(8)
C73 0.084(3) 0.099(3) 0.051(2) 0.043(2) 0.0442(19) 0.061(2)
C79 0.225(12) 0.170(7) 0.160(11) 0.092(7) 0.065(9) 0.123(7)
C106 0.101(4) 0.123(4) 0.104(4) 0.007(3) 0.056(3) -0.008(3)
F107 0.087(5) 0.108(7) 0.107(5) -0.019(4) 0.015(4) -0.035(4)
F110 0.186(8) 0.109(7) 0.173(10) 0.051(7) 0.066(7) -0.027(5)
F112 0.081(5) 0.191(10) 0.227(13) -0.003(8) 0.082(8) -0.003(5)
F109 0.086(6) 0.253(15) 0.126(9) 0.021(9) 0.013(5) 0.001(7)
F108 0.135(11) 0.144(10) 0.156(9) 0.007(7) 0.104(9) -0.046(7)
F111 0.205(13) 0.097(6) 0.247(18) -0.001(9) 0.132(12) -0.015(6)
C113 0.104(4) 0.080(3) 0.083(3) 0.009(2) 0.067(3) 0.011(3)
F114 0.147(4) 0.104(3) 0.114(4) -0.002(2) 0.107(3) 0.007(2)
F117 0.117(3) 0.173(5) 0.070(2) -0.036(3) 0.038(2) 0.011(3)
F119 0.229(8) 0.075(3) 0.156(6) 0.024(3) 0.120(5) 0.049(3)
C19 0.102(4) 0.145(5) 0.116(4) 0.072(4) 0.041(3) 0.079(4)
F20 0.145(7) 0.129(5) 0.206(9) 0.071(5) 0.057(6) 0.095(5)
F23 0.129(8) 0.250(13) 0.246(13) 0.145(11) 0.121(9) 0.138(8)
F25 0.206(12) 0.215(13) 0.132(6) 0.105(6) 0.032(6) 0.148(10)
C12 0.122(4) 0.121(4) 0.054(3) 0.023(3) 0.019(3) 0.048(4)
F13 0.194(13) 0.198(11) 0.150(13) 0.007(8) 0.116(11) 0.021(9)
F16 0.147(8) 0.171(12) 0.050(5) -0.007(6) -0.008(5) 0.046(7)
F18 0.188(13) 0.197(11) 0.094(8) 0.018(8) 0.040(8) 0.130(11)
F15 0.141(5) 0.169(8) 0.077(4) 0.031(4) 0.050(4) 0.084(5)
F14 0.255(13) 0.112(5) 0.118(9) -0.021(4) 0.090(9) 0.001(6)
F17 0.236(12) 0.237(12) 0.051(4) 0.057(6) 0.046(6) 0.131(10)
F22 0.192(13) 0.146(10) 0.239(14) 0.142(10) 0.090(11) 0.085(8)
F21 0.084(5) 0.154(8) 0.206(11) 0.056(7) 0.022(5) 0.082(5)
F24 0.213(16) 0.175(12) 0.149(7) 0.043(6) 0.033(7) 0.155(11)
F116 0.099(11) 0.120(19) 0.111(19) -0.006(12) 0.076(12) 0.020(11)
F115 0.098(17) 0.079(8) 0.085(17) -0.014(8) 0.073(14) -0.017(10)
F118 0.16(2) 0.136(19) 0.067(8) 0.011(11) 0.055(13) 0.035(16)
C68 0.075(4) 0.077(4) 0.076(4) 0.021(2) 0.031(2) 0.030(2)
C67 0.0661(13) 0.0718(13) 0.0710(13) 0.0192(9) 0.0309(9) 0.0282(9)
C70 0.073(5) 0.075(4) 0.073(4) 0.022(2) 0.032(2) 0.028(2)
C65 0.0460(10) 0.0453(11) 0.0443(11) 0.0131(8) 0.0167(8) 0.0200(8)
C69 0.073(5) 0.074(4) 0.075(5) 0.019(2) 0.032(2) 0.031(3)
C2 0.043(5) 0.112(11) 0.051(6) 0.041(7) 0.031(5) 0.036(6)
C3 0.107(7) 0.234(13) 0.113(7) 0.099(8) 0.085(5) 0.129(8)
C4 0.279(15) 0.241(13) 0.248(15) 0.104(9) 0.211(13) 0.166(10)
C1 0.128(10) 0.315(19) 0.125(8) 0.132(11) 0.106(7) 0.146(12)
C6 0.085(6) 0.333(19) 0.161(10) 0.127(11) 0.086(6) 0.109(9)
C69A 0.127(7) 0.257(12) 0.103(5) 0.013(6) 0.083(5) 0.065(7)
C70A 0.068(4) 0.122(5) 0.173(8) 0.032(5) 0.071(5) 0.012(4)
C68A 0.111(7) 0.215(9) 0.254(12) 0.128(9) 0.094(7) 0.123(7)

loop_
_atom_type_symbol
_atom_type_description
_atom_type_scat_dispersion_real
_atom_type_scat_dispersion_imag
_atom_type_scat_source
C C 0.0033 0.0016 'International Tables Vol C Tables 4.2.6.8 and 6.1.1.4'
H H 0.0000 0.0000 'International Tables Vol C Tables 4.2.6.8 and 6.1.1.4'
Cu Cu 0.3201 1.2651 'International Tables Vol C Tables 4.2.6.8 and 6.1.1.4'
F F 0.0171 0.0103 'International Tables Vol C Tables 4.2.6.8 and 6.1.1.4'
N N 0.0061 0.0033 'International Tables Vol C Tables 4.2.6.8 and 6.1.1.4'
O O 0.0106 0.0060 'International Tables Vol C Tables 4.2.6.8 and 6.1.1.4'

loop_
_geom_angle_atom_site_label_1
_geom_angle_atom_site_label_2
_geom_angle_atom_site_label_3
_geom_angle
_geom_angle_site_symmetry_1
_geom_angle_site_symmetry_3
_geom_angle_publ_flag
Cu2 Cu3 Cu2 59.675(16) 2_767 . ?
Cu2 Cu3 Cu4 76.463(15) . . ?
Cu2 Cu3 Cu4 55.722(13) 2_767 . ?
Cu2 Cu3 Cu6 150.675(19) . . ?
Cu2 Cu3 Cu6 102.653(17) 2_767 . ?
Cu4 Cu3 Cu6 74.213(15) . . ?
C5 Cu3 Cu2 58.54(8) . 2_767 ?
C5 Cu3 Cu2 112.92(8) . . ?
C5 Cu3 Cu4 48.49(9) . . ?
C5 Cu3 Cu6 44.17(8) . . ?
C5 Cu3 O92 101.67(11) . . ?
O92 Cu3 Cu2 74.90(5) . . ?
O92 Cu3 Cu2 107.94(6) . 2_767 ?
O92 Cu3 Cu4 61.67(7) . . ?
O92 Cu3 Cu6 90.87(5) . . ?
C83 Cu3 Cu2 66.03(8) . 2_767 ?
C83 Cu3 Cu2 48.94(8) . . ?
C83 Cu3 Cu4 114.78(8) . . ?
C83 Cu3 C5 118.62(12) . . ?
C83 Cu3 Cu6 149.67(8) . . ?
C83 Cu3 O92 119.17(10) . . ?
N54 Cu3 Cu2 155.83(7) 2_666 2_767 ?
N54 Cu3 Cu2 133.69(7) 2_666 . ?
N54 Cu3 Cu4 138.98(7) 2_666 . ?
N54 Cu3 C5 113.39(11) 2_666 . ?
N54 Cu3 Cu6 72.23(7) 2_666 . ?
N54 Cu3 O92 95.88(9) 2_666 . ?
N54 Cu3 C83 106.10(11) 2_666 . ?
Cu3 Cu2 Cu3 120.324(16) 2_767 . ?
Cu3 Cu2 Cu2 62.325(16) 2_767 2_767 ?
Cu3 Cu2 Cu1 74.549(16) . . ?
Cu3 Cu2 Cu1 127.980(18) 2_767 . ?
Cu2 Cu2 Cu3 57.999(15) 2_767 . ?
Cu2 Cu2 Cu1 109.35(2) 2_767 . ?
Cu4 Cu2 Cu3 67.129(15) 2_767 2_767 ?
Cu4 Cu2 Cu3 104.613(18) 2_767 . ?
Cu4 Cu2 Cu2 82.936(19) 2_767 2_767 ?
Cu4 Cu2 Cu1 60.852(16) 2_767 . ?
Cu4 Cu2 C83 109.00(6) 2_767 2_767 ?
C5 Cu2 Cu3 50.49(8) 2_767 2_767 ?
C5 Cu2 Cu3 155.77(8) 2_767 . ?
C5 Cu2 Cu2 108.09(8) 2_767 2_767 ?
C5 Cu2 Cu4 51.74(8) 2_767 2_767 ?
C5 Cu2 Cu1 94.37(8) 2_767 . ?
C5 Cu2 C83 94.61(10) 2_767 2_767 ?
O94 Cu2 Cu3 125.06(6) . 2_767 ?
O94 Cu2 Cu3 93.04(6) . . ?
O94 Cu2 Cu2 128.22(6) . 2_767 ?
O94 Cu2 Cu4 148.78(6) . 2_767 ?
O94 Cu2 Cu1 100.90(7) . . ?
O94 Cu2 C5 110.40(10) . 2_767 ?
O94 Cu2 C83 96.83(9) . 2_767 ?
O94 Cu2 C83 129.84(10) . . ?
C83 Cu2 Cu3 50.10(8) . . ?
C83 Cu2 Cu3 88.40(6) 2_767 . ?
C83 Cu2 Cu3 47.87(6) 2_767 2_767 ?
C83 Cu2 Cu3 104.36(8) . 2_767 ?
C83 Cu2 Cu2 65.51(9) . 2_767 ?
C83 Cu2 Cu2 46.55(7) 2_767 2_767 ?
C83 Cu2 Cu4 55.58(8) . 2_767 ?
C83 Cu2 Cu1 155.89(7) 2_767 . ?
C83 Cu2 Cu1 43.83(9) . . ?
C83 Cu2 C5 107.19(11) . 2_767 ?
C83 Cu2 C83 112.06(9) . 2_767 ?
C95 C96 H96 120.4 . . ?
C97 C96 H96 120.4 . . ?
C97 C96 C95 119.2(3) . . ?
Cu40 Cu48 Cu58 133.620(18) 2_556 . ?
Cu40 Cu48 Cu41 78.915(15) 2_556 . ?
Cu41 Cu48 Cu58 55.386(14) . . ?
C59 Cu48 Cu40 106.09(8) . 2_556 ?
C59 Cu48 Cu58 47.49(7) . . ?
C59 Cu48 Cu41 45.08(7) . . ?
C59 Cu48 Cu71 49.66(8) . 2_556 ?
C42 Cu48 Cu40 61.98(8) 2_556 2_556 ?
C42 Cu48 Cu58 88.58(8) 2_556 . ?
C42 Cu48 Cu41 64.10(8) 2_556 . ?
C42 Cu48 C59 108.53(11) 2_556 . ?
C42 Cu48 C72 108.98(12) 2_556 2_556 ?
C42 Cu48 Cu71 112.04(8) 2_556 2_556 ?
C42 Cu48 C43 32.15(11) 2_556 2_556 ?
C72 Cu48 Cu40 47.68(9) 2_556 2_556 ?
C72 Cu48 Cu58 146.56(8) 2_556 . ?
C72 Cu48 Cu41 106.18(9) 2_556 . ?
C72 Cu48 C59 99.22(11) 2_556 . ?
C72 Cu48 Cu71 50.44(8) 2_556 2_556 ?
C72 Cu48 C43 120.20(11) 2_556 2_556 ?
Cu71 Cu48 Cu40 66.731(17) 2_556 2_556 ?
Cu71 Cu48 Cu58 96.949(19) 2_556 . ?
Cu71 Cu48 Cu41 64.950(16) 2_556 . ?
O49 Cu48 Cu40 146.53(7) . 2_556 ?
O49 Cu48 Cu58 79.27(7) . . ?
O49 Cu48 Cu41 131.37(7) . . ?
O49 Cu48 C59 92.52(10) . . ?
O49 Cu48 C42 137.89(11) . 2_556 ?
O49 Cu48 C72 102.78(11) . 2_556 ?
O49 Cu48 Cu71 109.40(7) . 2_556 ?
O49 Cu48 C43 107.01(11) . 2_556 ?
C43 Cu48 Cu40 82.71(8) 2_556 2_556 ?
C43 Cu48 Cu58 89.95(8) 2_556 . ?
C43 Cu48 Cu41 90.96(8) 2_556 . ?
C43 Cu48 C59 129.20(11) 2_556 . ?
C43 Cu48 Cu71 143.59(9) 2_556 2_556 ?
C99 C100 H100 120.3 . . ?
C99 C100 C95 119.4(3) . . ?
C95 C100 H100 120.3 . . ?
Cu48 Cu40 Cu39 99.345(17) 2_556 . ?
Cu48 Cu40 Cu71 55.215(14) 2_556 . ?
Cu41 Cu40 Cu48 86.074(16) . 2_556 ?
Cu41 Cu40 Cu39 63.738(15) . . ?
Cu41 Cu40 Cu71 99.725(17) . . ?
Cu39 Cu40 Cu71 59.451(15) . . ?
C42 Cu40 Cu48 49.25(6) . 2_556 ?
C42 Cu40 Cu41 45.14(7) . . ?
C42 Cu40 Cu39 97.30(7) . . ?
C42 Cu40 Cu71 93.31(6) . . ?
C66 Cu40 Cu48 142.96(9) . 2_556 ?
C66 Cu40 Cu41 64.43(9) . . ?
C66 Cu40 Cu39 48.61(9) . . ?
C66 Cu40 C42 109.17(11) . . ?
C66 Cu40 C72 138.84(13) . . ?
C66 Cu40 Cu71 106.01(9) . . ?
C66 Cu40 N98 94.30(12) . 2_656 ?
C72 Cu40 Cu48 54.01(9) . 2_556 ?
C72 Cu40 Cu41 136.53(9) . . ?
C72 Cu40 Cu39 102.76(9) . . ?
C72 Cu40 C42 102.64(11) . . ?
C72 Cu40 Cu71 45.72(9) . . ?
C72 Cu40 N98 107.68(11) . 2_656 ?
N98 Cu40 Cu48 115.53(8) 2_656 2_556 ?
N98 Cu40 Cu41 104.72(7) 2_656 . ?
N98 Cu40 Cu39 142.90(8) 2_656 . ?
N98 Cu40 C42 96.26(10) 2_656 . ?
N98 Cu40 Cu71 153.27(7) 2_656 . ?
C100 C99 H99 118.5 . . ?
N98 C99 C100 123.1(3) . . ?
N98 C99 H99 118.5 . . ?
Cu2 Cu4 Cu3 57.146(14) 2_767 . ?
Cu2 Cu4 Cu1 67.092(16) 2_767 2_767 ?
Cu1 Cu4 Cu3 124.237(17) 2_767 . ?
C5 Cu4 Cu3 47.70(9) . . ?
C5 Cu4 Cu2 59.04(8) . 2_767 ?
C5 Cu4 Cu1 103.59(9) . 2_767 ?
C5 Cu4 C83 109.88(11) . 2_767 ?
C5 Cu4 C84 142.65(11) . 2_767 ?
N31 Cu4 Cu3 122.58(9) . . ?
N31 Cu4 Cu2 157.05(9) . 2_767 ?
N31 Cu4 Cu1 108.51(9) . 2_767 ?
N31 Cu4 C5 102.55(12) . . ?
N31 Cu4 C83 142.63(12) . 2_767 ?
N31 Cu4 C84 108.61(12) . 2_767 ?
C83 Cu4 Cu3 93.44(8) 2_767 . ?
C83 Cu4 Cu2 50.98(8) 2_767 2_767 ?
C83 Cu4 Cu1 46.52(8) 2_767 2_767 ?
C84 Cu4 Cu3 122.84(9) 2_767 . ?
C84 Cu4 Cu2 85.23(8) 2_767 2_767 ?
C84 Cu4 Cu1 47.18(9) 2_767 2_767 ?
C84 Cu4 C83 34.76(11) 2_767 2_767 ?
C56 C55 H55 118.4 . . ?
N54 C55 H55 118.4 . . ?
N54 C55 C56 123.3(3) . . ?
Cu48 Cu58 Cu39 75.233(15) . . ?
Cu41 Cu58 Cu48 60.831(15) . . ?
Cu41 Cu58 Cu39 59.732(14) . . ?
C59 Cu58 Cu48 57.52(9) . . ?
C59 Cu58 Cu41 49.23(8) . . ?
C59 Cu58 Cu39 106.58(9) . . ?
C66 Cu58 Cu48 111.75(9) . . ?
C66 Cu58 Cu41 64.25(9) . . ?
C66 Cu58 Cu39 42.71(9) . . ?
C66 Cu58 C59 108.43(12) . . ?
C66 Cu58 C65 34.93(13) . . ?
O57 Cu58 Cu48 85.91(7) . . ?
O57 Cu58 Cu41 142.95(7) . . ?
O57 Cu58 Cu39 130.44(8) . . ?
O57 Cu58 C59 100.41(11) . . ?
O57 Cu58 C66 151.02(12) . . ?
O57 Cu58 C65 117.23(12) . . ?
C65 Cu58 Cu48 137.57(9) . . ?
C65 Cu58 Cu41 99.11(10) . . ?
C65 Cu58 Cu39 62.63(9) . . ?
C65 Cu58 C59 138.26(13) . . ?
C55 C56 H56 120.4 . . ?
C55 C56 C51 119.2(3) . . ?
C51 C56 H56 120.4 . . ?
Cu48 Cu41 Cu39 95.335(17) . 2_556 ?
Cu48 Cu41 Cu39 79.946(16) . . ?
Cu48 Cu41 Cu71 55.443(14) . 2_556 ?
Cu40 Cu41 Cu48 139.90(2) . . ?
Cu40 Cu41 Cu41 82.848(19) . 2_556 ?
Cu40 Cu41 Cu39 60.441(15) . . ?
Cu40 Cu41 Cu39 111.822(18) . 2_556 ?
Cu40 Cu41 Cu71 164.65(2) . 2_556 ?
Cu58 Cu41 Cu48 63.783(15) . . ?
Cu58 Cu41 Cu40 93.675(18) . . ?
Cu58 Cu41 Cu41 126.00(3) . 2_556 ?
Cu58 Cu41 Cu39 154.463(19) . 2_556 ?
Cu58 Cu41 Cu39 68.153(16) . . ?
Cu58 Cu41 Cu71 96.180(17) . 2_556 ?
Cu41 Cu41 Cu48 85.05(2) 2_556 . ?
Cu41 Cu41 Cu39 61.713(17) 2_556 2_556 ?
Cu41 Cu41 Cu39 63.533(18) 2_556 . ?
Cu41 Cu41 Cu71 100.64(2) 2_556 2_556 ?
Cu39 Cu41 Cu39 125.246(16) . 2_556 ?
Cu39 Cu41 Cu71 58.609(16) 2_556 2_556 ?
Cu39 Cu41 Cu71 134.491(19) . 2_556 ?
C59 Cu41 Cu48 60.03(10) . . ?
C59 Cu41 Cu40 133.71(10) . . ?
C59 Cu41 Cu58 54.07(9) . . ?
C59 Cu41 Cu41 141.73(10) . 2_556 ?
C59 Cu41 Cu39 119.19(10) . . ?
C59 Cu41 Cu39 103.67(9) . 2_556 ?
C59 Cu41 C66 97.82(12) . . ?
C59 Cu41 Cu71 47.87(9) . 2_556 ?
C42 Cu41 Cu48 141.58(9) . . ?
C42 Cu41 Cu40 66.17(8) . . ?
C42 Cu41 Cu58 154.62(9) . . ?
C42 Cu41 Cu41 68.97(8) . 2_556 ?
C42 Cu41 Cu39 110.51(8) . . ?
C42 Cu41 Cu39 47.78(8) . 2_556 ?
C42 Cu41 C59 129.60(13) . . ?
C42 Cu41 C66 111.97(11) . . ?
C42 Cu41 Cu71 100.90(8) . 2_556 ?
C66 Cu41 Cu48 101.40(7) . . ?
C66 Cu41 Cu40 46.21(7) . . ?
C66 Cu41 Cu58 47.98(7) . . ?
C66 Cu41 Cu41 104.50(7) . 2_556 ?
C66 Cu41 Cu39 45.06(7) . . ?
C66 Cu41 Cu39 157.41(7) . 2_556 ?
C66 Cu41 Cu71 143.97(7) . 2_556 ?
N54 C53 H53 118.4 . . ?
N54 C53 C52 123.2(3) . . ?
C52 C53 H53 118.4 . . ?
Cu40 Cu39 Cu58 81.682(14) . . ?
Cu40 Cu39 Cu41 55.822(13) . . ?
Cu40 Cu39 Cu41 76.028(16) . 2_556 ?
Cu40 Cu39 Cu71 63.547(16) . . ?
Cu41 Cu39 Cu58 52.115(13) . . ?
Cu41 Cu39 Cu58 103.312(15) 2_556 . ?
Cu41 Cu39 Cu41 54.753(16) . 2_556 ?
C42 Cu39 Cu40 111.64(8) 2_556 . ?
C42 Cu39 Cu58 84.18(8) 2_556 . ?
C42 Cu39 Cu41 63.10(8) 2_556 . ?
C42 Cu39 Cu41 43.65(8) 2_556 2_556 ?
C42 Cu39 Cu71 99.23(8) 2_556 . ?
C42 Cu39 C43 30.13(11) 2_556 2_556 ?
C66 Cu39 Cu40 46.91(9) . . ?
C66 Cu39 Cu58 42.88(8) . . ?
C66 Cu39 Cu41 59.43(9) . . ?
C66 Cu39 Cu41 109.49(9) . 2_556 ?
C66 Cu39 C42 118.22(11) . 2_556 ?
C66 Cu39 Cu71 108.36(9) . . ?
C66 Cu39 C43 124.13(11) . 2_556 ?
Cu71 Cu39 Cu58 143.912(19) . . ?
Cu71 Cu39 Cu41 97.322(18) . . ?
Cu71 Cu39 Cu41 60.780(15) . 2_556 ?
O38 Cu39 Cu40 117.76(8) . . ?
O38 Cu39 Cu58 126.16(8) . . ?
O38 Cu39 Cu41 172.74(8) . . ?
O38 Cu39 Cu41 129.28(8) . 2_556 ?
O38 Cu39 C42 124.15(11) . 2_556 ?
O38 Cu39 C66 114.07(12) . . ?
O38 Cu39 Cu71 81.46(8) . . ?
O38 Cu39 C43 101.76(11) . 2_556 ?
C43 Cu39 Cu40 139.64(7) 2_556 . ?
C43 Cu39 Cu58 81.49(7) 2_556 . ?
C43 Cu39 Cu41 85.14(7) 2_556 . ?
C43 Cu39 Cu41 72.61(8) 2_556 2_556 ?
C43 Cu39 Cu71 118.55(8) 2_556 . ?
Cu58 C59 Cu48 74.99(10) . . ?
Cu41 C59 Cu48 74.89(10) . . ?
Cu41 C59 Cu58 76.71(10) . . ?
Cu41 C59 Cu71 87.87(13) . 2_556 ?
Cu71 C59 Cu48 69.01(10) 2_556 . ?
Cu71 C59 Cu58 143.44(17) 2_556 . ?
C60 C59 Cu48 136.0(3) . . ?
C60 C59 Cu58 117.8(3) . . ?
C60 C59 Cu41 146.8(3) . . ?
C60 C59 Cu71 93.2(3) . 2_556 ?
Cu4 Cu1 Cu2 52.057(13) 2_767 . ?
O101 Cu1 Cu2 86.75(8) . . ?
O101 Cu1 Cu4 131.04(8) . 2_767 ?
O101 Cu1 C83 118.94(11) . . ?
O101 Cu1 C84 153.58(12) . . ?
O105 Cu1 Cu2 148.71(10) . . ?
O105 Cu1 Cu4 110.71(9) . 2_767 ?
O105 Cu1 O101 90.82(11) . . ?
O105 Cu1 C83 150.24(12) . . ?
O105 Cu1 C84 114.22(13) . . ?
C83 Cu1 Cu2 43.91(8) . . ?
C83 Cu1 Cu4 50.48(8) . 2_767 ?
C83 Cu1 C84 36.54(12) . . ?
C84 Cu1 Cu2 76.16(9) . . ?
C84 Cu1 Cu4 49.42(9) . 2_767 ?
Cu48 C42 Cu40 68.77(8) 2_556 . ?
Cu41 C42 Cu48 120.16(14) . 2_556 ?
Cu41 C42 Cu40 68.69(9) . . ?
Cu41 C42 Cu39 88.57(11) . 2_556 ?
Cu39 C42 Cu48 111.56(13) 2_556 2_556 ?
Cu39 C42 Cu40 151.06(14) 2_556 . ?
C43 C42 Cu48 77.9(2) . 2_556 ?
C43 C42 Cu40 116.7(2) . . ?
C43 C42 Cu41 160.7(3) . . ?
C43 C42 Cu39 90.7(2) . 2_556 ?
Cu40 C66 Cu58 135.91(17) . . ?
Cu40 C66 Cu41 69.36(10) . . ?
Cu40 C66 Cu39 84.48(12) . . ?
Cu58 C66 Cu41 67.76(9) . . ?
Cu39 C66 Cu58 94.42(12) . . ?
Cu39 C66 Cu41 75.52(10) . . ?
C65 C66 Cu40 147.2(3) . . ?
C65 C66 Cu58 73.2(2) . . ?
C65 C66 Cu41 140.7(3) . . ?
C65 C66 Cu39 111.9(3) . . ?
Cu40 C72 Cu48 78.31(12) . 2_556 ?
Cu40 C72 Cu71 90.06(14) . . ?
Cu71 C72 Cu48 74.30(10) . 2_556 ?
C73 C72 Cu48 137.2(3) . 2_556 ?
C73 C72 Cu40 143.4(3) . . ?
C73 C72 Cu71 106.3(3) . . ?
Cu3 C5 Cu2 70.98(9) . 2_767 ?
Cu3 C5 Cu4 83.81(12) . . ?
Cu4 C5 Cu2 69.21(9) . 2_767 ?
Cu6 C5 Cu3 90.68(12) . . ?
Cu6 C5 Cu2 161.42(17) . 2_767 ?
Cu6 C5 Cu4 112.88(14) . . ?
C26 C5 Cu3 134.9(16) . . ?
C26 C5 Cu2 118.6(16) . 2_767 ?
C26 C5 Cu4 141.3(15) . . ?
C26 C5 Cu6 72.2(17) . . ?
C2 C5 Cu3 144.6(9) . . ?
C2 C5 Cu2 123.0(9) . 2_767 ?
C2 C5 Cu4 130.8(9) . . ?
C2 C5 Cu6 70.6(9) . . ?
C102 O101 Cu1 124.7(2) . . ?
C104 O105 Cu1 124.6(3) . . ?
C10 O11 Cu6 125.6(3) . . ?
Cu48 Cu71 Cu40 58.055(14) 2_556 . ?
Cu48 Cu71 Cu41 59.606(15) 2_556 2_556 ?
Cu48 Cu71 Cu39 99.612(18) 2_556 . ?
Cu41 Cu71 Cu40 73.159(15) 2_556 . ?
Cu39 Cu71 Cu40 57.002(14) . . ?
Cu39 Cu71 Cu41 60.609(15) . 2_556 ?
C59 Cu71 Cu48 61.33(9) 2_556 2_556 ?
C59 Cu71 Cu40 108.22(9) 2_556 . ?
C59 Cu71 Cu41 44.25(8) 2_556 2_556 ?
C59 Cu71 Cu39 102.18(9) 2_556 . ?
C59 Cu71 C60 28.88(11) 2_556 2_556 ?
C72 Cu71 Cu48 55.27(9) . 2_556 ?
C72 Cu71 Cu40 44.22(9) . . ?
C72 Cu71 Cu41 105.57(9) . 2_556 ?
C72 Cu71 Cu39 98.97(10) . . ?
C72 Cu71 C59 115.42(13) . 2_556 ?
C72 Cu71 C60 129.58(13) . 2_556 ?
O82 Cu71 Cu48 178.89(10) . 2_556 ?
O82 Cu71 Cu40 122.59(10) . . ?
O82 Cu71 Cu41 121.31(11) . 2_556 ?
O82 Cu71 Cu39 81.47(9) . . ?
O82 Cu71 C59 118.75(14) . 2_556 ?
O82 Cu71 C72 124.39(14) . . ?
O82 Cu71 C60 95.59(13) . 2_556 ?
C60 Cu71 Cu48 84.14(8) 2_556 2_556 ?
C60 Cu71 Cu40 136.90(8) 2_556 . ?
C60 Cu71 Cu41 69.81(8) 2_556 2_556 ?
C60 Cu71 Cu39 117.96(8) 2_556 . ?
C5 Cu6 Cu3 45.15(9) . . ?
O11 Cu6 Cu3 96.52(8) . . ?
O11 Cu6 C5 129.89(12) . . ?
O11 Cu6 O7 89.70(12) . . ?
O11 Cu6 C26 163.5(6) . . ?
O7 Cu6 Cu3 138.42(10) . . ?
O7 Cu6 C5 139.86(13) . . ?
O7 Cu6 C26 106.5(5) . . ?
C26 Cu6 Cu3 73.7(6) . . ?
C26 Cu6 C5 34.8(5) . . ?
C2 Cu6 Cu3 76.2(3) . . ?
C2 Cu6 C5 34.4(2) . . ?
C2 Cu6 O11 159.1(4) . . ?
C2 Cu6 O7 108.8(3) . . ?
C93 O94 Cu2 115.68(17) . . ?
C93 O92 Cu3 124.78(18) . . ?
C50 O49 Cu48 125.3(2) . . ?
C50 O57 Cu58 120.1(2) . . ?
C37 O38 Cu39 122.2(2) . . ?
C8 O7 Cu6 124.4(3) . . ?
O94 C93 C95 117.1(2) . . ?
O92 C93 O94 126.2(3) . . ?
O92 C93 C95 116.7(2) . . ?
C56 C51 C50 120.8(3) . . ?
C52 C51 C56 118.0(3) . . ?
C52 C51 C50 121.1(3) . . ?
C96 C95 C93 120.1(2) . . ?
C100 C95 C96 117.7(3) . . ?
C100 C95 C93 122.2(2) . . ?
C32 N31 Cu4 125.6(2) . . ?
C32 N31 C36 117.2(3) . . ?
C36 N31 Cu4 117.0(2) . . ?
O49 C50 O57 127.7(3) . . ?
O49 C50 C51 117.2(3) . . ?
O57 C50 C51 115.0(3) . . ?
Cu48 C43 Cu39 97.19(11) 2_556 2_556 ?
C42 C43 Cu48 69.95(19) . 2_556 ?
C42 C43 Cu39 59.15(19) . 2_556 ?
C42 C43 C44 166.5(3) . . ?
C44 C43 Cu48 120.7(2) . 2_556 ?
C44 C43 Cu39 123.2(2) . 2_556 ?
N31 C32 H32 118.5 . . ?
N31 C32 C33 122.9(3) . . ?
C33 C32 H32 118.5 . . ?
C37 O82 Cu71 124.6(2) . . ?
O38 C37 O82 127.4(3) . . ?
O38 C37 C34 117.1(3) . . ?
O82 C37 C34 115.6(3) . . ?
Cu3 C83 Cu2 66.10(8) . 2_767 ?
Cu3 C83 Cu4 151.02(15) . 2_767 ?
Cu2 C83 Cu3 80.96(10) . . ?
Cu2 C83 Cu2 67.93(9) . 2_767 ?
Cu2 C83 Cu4 73.43(9) . 2_767 ?
Cu4 C83 Cu2 91.41(10) 2_767 2_767 ?
Cu1 C83 Cu3 111.77(13) . . ?
Cu1 C83 Cu2 160.19(15) . 2_767 ?
Cu1 C83 Cu2 92.26(12) . . ?
Cu1 C83 Cu4 83.00(10) . 2_767 ?
C84 C83 Cu3 136.1(2) . . ?
C84 C83 Cu2 123.5(2) . 2_767 ?
C84 C83 Cu2 142.8(2) . . ?
C84 C83 Cu4 71.12(18) . 2_767 ?
C84 C83 Cu1 72.6(2) . . ?
C55 N54 Cu3 122.4(2) . 2_666 ?
C53 N54 Cu3 120.6(2) . 2_666 ?
C53 N54 C55 117.0(3) . . ?
C99 N98 Cu40 121.5(2) . 2_656 ?
C97 N98 Cu40 119.6(2) . 2_656 ?
C97 N98 C99 117.0(3) . . ?
C32 C33 H33 120.2 . . ?
C34 C33 C32 119.5(3) . . ?
C34 C33 H33 120.2 . . ?
C53 C52 C51 119.3(3) . . ?
C53 C52 H52 120.3 . . ?
C51 C52 H52 120.3 . . ?
C43 C44 C45 108.1(3) . . ?
C43 C44 C47 109.5(3) . . ?
C43 C44 C46 109.5(3) . . ?
C47 C44 C45 108.8(4) . . ?
C46 C44 C45 110.6(3) . . ?
C46 C44 C47 110.4(4) . . ?
C33 C34 C37 122.7(3) . . ?
C33 C34 C35 117.9(3) . . ?
C35 C34 C37 119.4(3) . . ?
C96 C97 H97 118.2 . . ?
N98 C97 C96 123.6(3) . . ?
N98 C97 H97 118.2 . . ?
C5 C26 Cu6 73.1(15) . . ?
C5 C26 C27 165(3) . . ?
C27 C26 Cu6 121.7(17) . . ?
O7 C8 C9 129.7(4) . . ?
O7 C8 C19 113.3(5) . . ?
C9 C8 C19 117.0(4) . . ?
C44 C45 H45A 109.5 . . ?
C44 C45 H45B 109.5 . . ?
C44 C45 H45C 109.5 . . ?
H45A C45 H45B 109.5 . . ?
H45A C45 H45C 109.5 . . ?
H45B C45 H45C 109.5 . . ?
O105 C104 C103 129.6(4) . . ?
O105 C104 C106 113.0(4) . . ?
C103 C104 C106 117.4(4) . . ?
C44 C47 H47A 109.5 . . ?
C44 C47 H47B 109.5 . . ?
C44 C47 H47C 109.5 . . ?
H47A C47 H47B 109.5 . . ?
H47A C47 H47C 109.5 . . ?
H47B C47 H47C 109.5 . . ?
C44 C46 H46A 109.5 . . ?
C44 C46 H46B 109.5 . . ?
C44 C46 H46C 109.5 . . ?
H46A C46 H46B 109.5 . . ?
H46A C46 H46C 109.5 . . ?
H46B C46 H46C 109.5 . . ?
O101 C102 C103 128.3(4) . . ?
O101 C102 C113 113.7(3) . . ?
C103 C102 C113 117.9(4) . . ?
C104 C103 C102 121.6(4) . . ?
C104 C103 H103 119.2 . . ?
C102 C103 H103 119.2 . . ?
C34 C35 H35 120.5 . . ?
C34 C35 C36 119.0(4) . . ?
C36 C35 H35 120.5 . . ?
C26 C27 C29 105.3(16) . . ?
C28 C27 C26 106.4(19) . . ?
C28 C27 C29 107.7(14) . . ?
C30 C27 C26 119.8(16) . . ?
C30 C27 C28 116.8(19) . . ?
C30 C27 C29 99.4(16) . . ?
C8 C9 H9 119.2 . . ?
C8 C9 C10 121.7(4) . . ?
C10 C9 H9 119.2 . . ?
O11 C10 C9 128.8(4) . . ?
O11 C10 C12 113.8(4) . . ?
C9 C10 C12 117.4(4) . . ?
N31 C36 C35 123.4(4) . . ?
N31 C36 H36 118.3 . . ?
C35 C36 H36 118.3 . . ?
C27 C28 H28A 109.5 . . ?
C27 C28 H28B 109.5 . . ?
C27 C28 H28C 109.5 . . ?
H28A C28 H28B 109.5 . . ?
H28A C28 H28C 109.5 . . ?
H28B C28 H28C 109.5 . . ?
C27 C30 H30A 109.5 . . ?
C27 C30 H30B 109.5 . . ?
C27 C30 H30C 109.5 . . ?
H30A C30 H30B 109.5 . . ?
H30A C30 H30C 109.5 . . ?
H30B C30 H30C 109.5 . . ?
C27 C29 H29A 109.5 . . ?
C27 C29 H29B 109.5 . . ?
C27 C29 H29C 109.5 . . ?
H29A C29 H29B 109.5 . . ?
H29A C29 H29C 109.5 . . ?
H29B C29 H29C 109.5 . . ?
H86A C86 H86B 109.5 . . ?
H86A C86 H86C 109.5 . . ?
H86B C86 H86C 109.5 . . ?
C85 C86 H86A 108.2 . . ?
C85 C86 H86B 110.4 . . ?
C85 C86 H86C 109.8 . . ?
H89A C89 H89B 109.5 . . ?
H89A C89 H89C 109.5 . . ?
H89B C89 H89C 109.5 . . ?
C85 C89 H89A 109.5 . . ?
C85 C89 H89B 109.5 . . ?
C85 C89 H89C 109.5 . . ?
H91A C91 H91B 109.5 . . ?
H91A C91 H91C 109.5 . . ?
H91B C91 H91C 109.5 . . ?
C85 C91 H91A 109.5 . . ?
C85 C91 H91B 109.5 . . ?
C85 C91 H91C 109.5 . . ?
Cu1 C84 Cu4 83.40(12) . 2_767 ?
C83 C84 Cu4 74.12(19) . 2_767 ?
C83 C84 Cu1 70.9(2) . . ?
C83 C84 C85 149.4(3) . . ?
C85 C84 Cu4 129.4(2) . 2_767 ?
C85 C84 Cu1 124.9(3) . . ?
C86 C85 C89 117.6(7) . . ?
C86 C85 C91 108.2(7) . . ?
C86 C85 C84 113.6(5) . . ?
C89 C85 C91 104.7(5) . . ?
C89 C85 C84 107.5(5) . . ?
C84 C85 C91 103.9(4) . . ?
C84 C85 C88 109.1(6) . . ?
C87 C85 C84 110.9(5) . . ?
C87 C85 C88 102.6(8) . . ?
C90 C85 C84 112.8(7) . . ?
C90 C85 C88 103.7(9) . . ?
C90 C85 C87 116.8(10) . . ?
C85 C88 H88A 109.5 . . ?
C85 C88 H88B 109.5 . . ?
C85 C88 H88C 109.5 . . ?
H88A C88 H88B 109.5 . . ?
H88A C88 H88C 109.5 . . ?
H88B C88 H88C 109.5 . . ?
C85 C87 H87A 109.6 . . ?
C85 C87 H87B 109.0 . . ?
C85 C87 H87C 109.8 . . ?
H87A C87 H87B 109.5 . . ?
H87A C87 H87C 109.5 . . ?
H87B C87 H87C 109.4 . . ?
C85 C90 H90A 109.5 . . ?
C85 C90 H90B 109.5 . . ?
C85 C90 H90C 109.5 . . ?
H90A C90 H90B 109.5 . . ?
H90A C90 H90C 109.5 . . ?
H90B C90 H90C 109.5 . . ?
C59 C60 Cu71 58.0(2) . 2_556 ?
C59 C60 C61 173.3(4) . . ?
C61 C60 Cu71 128.7(3) . 2_556 ?
C60 C61 C62 108.8(4) . . ?
C60 C61 C64 108.1(4) . . ?
C60 C61 C63 107.9(4) . . ?
C62 C61 C64 109.1(5) . . ?
C62 C61 C63 111.9(6) . . ?
C63 C61 C64 110.9(5) . . ?
C61 C62 H62A 109.5 . . ?
C61 C62 H62B 109.5 . . ?
C61 C62 H62C 109.5 . . ?
H62A C62 H62B 109.5 . . ?
H62A C62 H62C 109.5 . . ?
H62B C62 H62C 109.5 . . ?
C61 C64 H64A 109.5 . . ?
C61 C64 H64B 109.5 . . ?
C61 C64 H64C 109.5 . . ?
H64A C64 H64B 109.5 . . ?
H64A C64 H64C 109.5 . . ?
H64B C64 H64C 109.5 . . ?
C61 C63 H63A 109.5 . . ?
C61 C63 H63B 109.5 . . ?
C61 C63 H63C 109.5 . . ?
H63A C63 H63B 109.5 . . ?
H63A C63 H63C 109.5 . . ?
H63B C63 H63C 109.5 . . ?
H75A C75 H75B 109.5 . . ?
H75A C75 H75C 109.5 . . ?
H75B C75 H75C 109.5 . . ?
C74 C75 H75A 115.7 . . ?
C74 C75 H75B 106.0 . . ?
C74 C75 H75C 106.6 . . ?
H78A C78 H78B 109.5 . . ?
H78A C78 H78C 109.5 . . ?
H78B C78 H78C 109.5 . . ?
C74 C78 H78A 109.5 . . ?
C74 C78 H78B 109.5 . . ?
C74 C78 H78C 109.5 . . ?
H80A C80 H80B 109.5 . . ?
H80A C80 H80C 109.5 . . ?
H80B C80 H80C 109.5 . . ?
C74 C80 H80A 109.5 . . ?
C74 C80 H80B 109.5 . . ?
C74 C80 H80C 109.5 . . ?
H77A C77 H77B 109.5 . . ?
H77A C77 H77C 109.5 . . ?
H77B C77 H77C 109.5 . . ?
C74 C77 H77A 110.3 . . ?
C74 C77 H77B 108.6 . . ?
C74 C77 H77C 109.4 . . ?
C75 C74 C78 112.0(6) . . ?
C75 C74 C80 119.0(8) . . ?
C75 C74 C73 109.8(5) . . ?
C80 C74 C78 106.9(6) . . ?
C77 C74 C76 114.0(9) . . ?
C77 C74 C73 114.0(7) . . ?
C77 C74 C79 113.0(10) . . ?
C76 C74 C73 107.0(7) . . ?
C76 C74 C79 106.1(11) . . ?
C73 C74 C78 102.0(7) . . ?
C73 C74 C80 105.7(5) . . ?
C73 C74 C79 101.7(8) . . ?
C74 C76 H76A 108.0 . . ?
C74 C76 H76B 109.8 . . ?
C74 C76 H76C 110.5 . . ?
H76A C76 H76B 109.5 . . ?
H76A C76 H76C 109.5 . . ?
H76B C76 H76C 109.5 . . ?
C72 C73 C74 178.4(5) . . ?
C74 C79 H79A 109.5 . . ?
C74 C79 H79B 109.5 . . ?
C74 C79 H79C 109.5 . . ?
H79A C79 H79B 109.5 . . ?
H79A C79 H79C 109.5 . . ?
H79B C79 H79C 109.5 . . ?
F107 C106 C104 114.2(6) . . ?
F107 C106 F110 101.6(8) . . ?
F107 C106 F112 111.6(9) . . ?
F110 C106 C104 106.5(7) . . ?
F112 C106 C104 114.0(8) . . ?
F112 C106 F110 107.9(9) . . ?
F109 C106 C104 101.9(8) . . ?
F108 C106 C104 111.8(8) . . ?
F108 C106 F109 110.6(12) . . ?
F111 C106 C104 109.8(9) . . ?
F111 C106 F109 113.2(12) . . ?
F111 C106 F108 109.5(12) . . ?
F114 C113 C102 114.3(4) . . ?
F114 C113 F117 106.4(5) . . ?
F114 C113 F119 108.2(5) . . ?
F117 C113 C102 110.2(4) . . ?
F119 C113 C102 110.9(5) . . ?
F119 C113 F117 106.5(5) . . ?
F116 C113 C102 105.3(16) . . ?
F115 C113 C102 121(2) . . ?
F115 C113 F116 92(3) . . ?
F115 C113 F118 121(3) . . ?
F118 C113 C102 106.5(17) . . ?
F118 C113 F116 109(3) . . ?
F20 C19 C8 107.6(5) . . ?
F23 C19 C8 112.3(7) . . ?
F23 C19 F20 101.3(8) . . ?
F25 C19 C8 115.7(8) . . ?
F25 C19 F20 101.6(8) . . ?
F25 C19 F23 116.2(8) . . ?
F22 C19 C8 118.1(9) . . ?
F22 C19 F21 100.9(7) . . ?
F22 C19 F24 109.4(8) . . ?
F21 C19 C8 106.3(6) . . ?
F24 C19 C8 117.3(7) . . ?
F24 C19 F21 102.1(7) . . ?
F13 C12 C10 110.3(8) . . ?
F13 C12 F16 107.9(10) . . ?
F13 C12 F18 110.2(11) . . ?
F16 C12 C10 109.9(8) . . ?
F18 C12 C10 114.3(8) . . ?
F18 C12 F16 103.8(9) . . ?
F15 C12 C10 112.0(5) . . ?
F14 C12 C10 109.5(7) . . ?
F14 C12 F15 105.3(9) . . ?
F14 C12 F17 111.0(8) . . ?
F17 C12 C10 115.4(7) . . ?
F17 C12 F15 103.1(8) . . ?
H68A C68 H68B 109.5 . . ?
H68A C68 H68C 109.5 . . ?
H68B C68 H68C 109.5 . . ?
C67 C68 H68A 109.5 . . ?
C67 C68 H68B 109.5 . . ?
C67 C68 H68C 109.5 . . ?
C68 C67 C70 111.7(11) . . ?
C68 C67 C69 111.6(10) . . ?
C70 C67 C69 101.7(11) . . ?
C65 C67 C68 113.0(9) . . ?
C65 C67 C70 110.2(10) . . ?
C65 C67 C69 108.0(9) . . ?
C65 C67 C70A 108.0(4) . . ?
C65 C67 C68A 106.9(5) . . ?
C69A C67 C65 109.0(4) . . ?
C69A C67 C70A 111.9(7) . . ?
C69A C67 C68A 112.9(7) . . ?
C68A C67 C70A 107.9(6) . . ?
C67 C70 H70A 109.5 . . ?
C67 C70 H70B 109.5 . . ?
C67 C70 H70C 109.5 . . ?
H70A C70 H70B 109.5 . . ?
H70A C70 H70C 109.5 . . ?
H70B C70 H70C 109.5 . . ?
C66 C65 Cu58 71.9(2) . . ?
C66 C65 C67 160.4(4) . . ?
C67 C65 Cu58 127.6(3) . . ?
C67 C69 H69A 109.5 . . ?
C67 C69 H69B 109.5 . . ?
C67 C69 H69C 109.5 . . ?
H69A C69 H69B 109.5 . . ?
H69A C69 H69C 109.5 . . ?
H69B C69 H69C 109.5 . . ?
C5 C2 Cu6 75.0(7) . . ?
C5 C2 C3 158.9(15) . . ?
C3 C2 Cu6 126.1(9) . . ?
C2 C3 C4 107.8(10) . . ?
C2 C3 C1 108.6(9) . . ?
C2 C3 C6 108.9(9) . . ?
C1 C3 C4 106.9(10) . . ?
C1 C3 C6 110.5(10) . . ?
C6 C3 C4 113.9(11) . . ?
C3 C4 H4A 109.5 . . ?
C3 C4 H4B 109.5 . . ?
C3 C4 H4C 109.5 . . ?
H4A C4 H4B 109.5 . . ?
H4A C4 H4C 109.5 . . ?
H4B C4 H4C 109.5 . . ?
C3 C1 H1A 109.5 . . ?
C3 C1 H1B 109.5 . . ?
C3 C1 H1C 109.5 . . ?
H1A C1 H1B 109.5 . . ?
H1A C1 H1C 109.5 . . ?
H1B C1 H1C 109.5 . . ?
C3 C6 H6A 109.5 . . ?
C3 C6 H6B 109.5 . . ?
C3 C6 H6C 109.5 . . ?
H6A C6 H6B 109.5 . . ?
H6A C6 H6C 109.5 . . ?
H6B C6 H6C 109.5 . . ?
C67 C69A H69D 109.5 . . ?
C67 C69A H69E 109.5 . . ?
C67 C69A H69F 109.5 . . ?
H69D C69A H69E 109.5 . . ?
H69D C69A H69F 109.5 . . ?
H69E C69A H69F 109.5 . . ?
C67 C70A H70D 109.5 . . ?
C67 C70A H70E 109.5 . . ?
C67 C70A H70F 109.5 . . ?
H70D C70A H70E 109.5 . . ?
H70D C70A H70F 109.5 . . ?
H70E C70A H70F 109.5 . . ?
C67 C68A H68D 109.5 . . ?
C67 C68A H68E 109.5 . . ?
C67 C68A H68F 109.5 . . ?
H68D C68A H68E 109.5 . . ?
H68D C68A H68F 109.5 . . ?
H68E C68A H68F 109.5 . . ?

loop_
_geom_bond_atom_site_label_1
_geom_bond_atom_site_label_2
_geom_bond_distance
_geom_bond_site_symmetry_2
_geom_bond_publ_flag
Cu3 Cu2 2.6497(5) . ?
Cu3 Cu2 2.5373(5) 2_767 ?
Cu3 Cu4 2.7830(5) . ?
Cu3 C5 2.071(3) . ?
Cu3 Cu6 2.9204(6) . ?
Cu3 O92 2.183(2) . ?
Cu3 C83 2.058(3) . ?
Cu3 N54 2.055(2) 2_666 ?
Cu2 Cu3 2.5373(5) 2_767 ?
Cu2 Cu2 2.5826(7) 2_767 ?
Cu2 Cu4 2.4958(5) 2_767 ?
Cu2 Cu1 2.9151(6) . ?
Cu2 C5 2.289(3) 2_767 ?
Cu2 O94 1.9762(19) . ?
Cu2 C83 2.536(3) 2_767 ?
Cu2 C83 2.023(3) . ?
C96 H96 0.9300 . ?
C96 C95 1.382(4) . ?
C96 C97 1.373(4) . ?
Cu48 Cu40 2.6553(5) 2_556 ?
Cu48 Cu58 2.7656(6) . ?
Cu48 Cu41 2.6918(6) . ?
Cu48 C59 2.415(3) . ?
Cu48 C42 2.158(3) 2_556 ?
Cu48 C72 2.194(3) 2_556 ?
Cu48 Cu71 2.5700(6) 2_556 ?
Cu48 O49 2.019(2) . ?
Cu48 C43 2.246(3) 2_556 ?
C100 H100 0.9300 . ?
C100 C99 1.375(4) . ?
C100 C95 1.378(4) . ?
Cu40 Cu48 2.6554(5) 2_556 ?
Cu40 Cu41 2.5612(5) . ?
Cu40 Cu39 2.6930(6) . ?
Cu40 C42 2.515(3) . ?
Cu40 C66 1.976(3) . ?
Cu40 C72 2.005(3) . ?
Cu40 Cu71 2.8747(6) . ?
Cu40 N98 2.096(2) 2_656 ?
C99 H99 0.9300 . ?
C99 N98 1.339(4) . ?
Cu4 Cu2 2.4958(5) 2_767 ?
Cu4 Cu1 2.7640(6) 2_767 ?
Cu4 C5 2.096(3) . ?
Cu4 N31 1.991(2) . ?
Cu4 C83 2.148(3) 2_767 ?
Cu4 C84 2.113(3) 2_767 ?
C55 H55 0.9300 . ?
C55 C56 1.372(4) . ?
C55 N54 1.341(4) . ?
Cu58 Cu41 2.5371(5) . ?
Cu58 Cu39 2.9837(6) . ?
Cu58 C59 2.111(3) . ?
Cu58 C66 2.036(3) . ?
Cu58 O57 1.948(2) . ?
Cu58 C65 2.050(3) . ?
C56 H56 0.9300 . ?
C56 C51 1.379(5) . ?
Cu41 Cu41 2.5748(8) 2_556 ?
Cu41 Cu39 2.7763(5) . ?
Cu41 Cu39 2.8225(6) 2_556 ?
Cu41 C59 1.974(3) . ?
Cu41 C42 1.949(3) . ?
Cu41 C66 2.469(3) . ?
Cu41 Cu71 2.8271(6) 2_556 ?
C53 H53 0.9300 . ?
C53 N54 1.334(4) . ?
C53 C52 1.373(4) . ?
Cu39 Cu41 2.8224(6) 2_556 ?
Cu39 C42 2.091(3) 2_556 ?
Cu39 C66 2.030(3) . ?
Cu39 Cu71 2.7652(7) . ?
Cu39 O38 2.006(2) . ?
Cu39 C43 2.435(3) 2_556 ?
C59 Cu71 2.098(3) 2_556 ?
C59 C60 1.196(4) . ?
Cu1 Cu4 2.7640(6) 2_767 ?
Cu1 O101 1.993(2) . ?
Cu1 O105 1.986(3) . ?
Cu1 C83 2.021(3) . ?
Cu1 C84 2.041(3) . ?
C42 Cu48 2.158(3) 2_556 ?
C42 Cu39 2.091(3) 2_556 ?
C42 C43 1.222(4) . ?
C66 C65 1.226(4) . ?
C72 Cu48 2.194(3) 2_556 ?
C72 Cu71 2.058(3) . ?
C72 C73 1.053(4) . ?
C5 Cu2 2.289(3) 2_767 ?
C5 Cu6 2.035(3) . ?
C5 C26 1.213(16) . ?
C5 C2 1.189(5) . ?
O101 C102 1.259(4) . ?
O105 C104 1.249(5) . ?
O11 Cu6 2.008(3) . ?
O11 C10 1.228(4) . ?
Cu71 Cu48 2.5701(6) 2_556 ?
Cu71 Cu41 2.8271(6) 2_556 ?
Cu71 C59 2.098(3) 2_556 ?
Cu71 O82 1.963(2) . ?
Cu71 C60 2.472(4) 2_556 ?
Cu6 O7 2.026(3) . ?
Cu6 C26 2.03(3) . ?
Cu6 C2 1.988(17) . ?
O94 C93 1.257(3) . ?
O92 C93 1.247(3) . ?
O49 C50 1.244(4) . ?
O57 C50 1.265(4) . ?
O38 C37 1.229(4) . ?
O7 C8 1.240(5) . ?
C93 C95 1.512(4) . ?
C51 C50 1.515(4) . ?
C51 C52 1.379(4) . ?
N31 C32 1.310(4) . ?
N31 C36 1.331(5) . ?
C43 Cu48 2.246(3) 2_556 ?
C43 Cu39 2.435(3) 2_556 ?
C43 C44 1.490(4) . ?
C32 H32 0.9300 . ?
C32 C33 1.394(4) . ?
O82 C37 1.238(5) . ?
C37 C34 1.515(4) . ?
C83 Cu2 2.536(3) 2_767 ?
C83 Cu4 2.148(3) 2_767 ?
C83 C84 1.273(4) . ?
N54 Cu3 2.055(2) 2_666 ?
N98 Cu40 2.096(2) 2_656 ?
N98 C97 1.328(4) . ?
C33 H33 0.9300 . ?
C33 C34 1.359(5) . ?
C52 H52 0.9300 . ?
C44 C45 1.544(5) . ?
C44 C47 1.538(6) . ?
C44 C46 1.517(5) . ?
C34 C35 1.374(5) . ?
C97 H97 0.9300 . ?
C26 C27 1.56(2) . ?
C8 C9 1.364(7) . ?
C8 C19 1.531(7) . ?
C45 H45A 0.9600 . ?
C45 H45B 0.9600 . ?
C45 H45C 0.9600 . ?
C104 C103 1.372(6) . ?
C104 C106 1.553(7) . ?
C47 H47A 0.9600 . ?
C47 H47B 0.9600 . ?
C47 H47C 0.9600 . ?
C46 H46A 0.9600 . ?
C46 H46B 0.9600 . ?
C46 H46C 0.9600 . ?
C102 C103 1.387(5) . ?
C102 C113 1.523(6) . ?
C103 H103 0.9300 . ?
C35 H35 0.9300 . ?
C35 C36 1.376(5) . ?
C27 C28 1.47(2) . ?
C27 C30 1.39(2) . ?
C27 C29 1.61(2) . ?
C9 H9 0.9300 . ?
C9 C10 1.397(6) . ?
C10 C12 1.535(7) . ?
C36 H36 0.9300 . ?
C28 H28A 0.9600 . ?
C28 H28B 0.9600 . ?
C28 H28C 0.9600 . ?
C30 H30A 0.9600 . ?
C30 H30B 0.9600 . ?
C30 H30C 0.9600 . ?
C29 H29A 0.9600 . ?
C29 H29B 0.9600 . ?
C29 H29C 0.9600 . ?
C86 H86A 0.9600 . ?
C86 H86B 0.9599 . ?
C86 H86C 0.9604 . ?
C86 C85 1.472(8) . ?
C89 H89A 0.9600 . ?
C89 H89B 0.9600 . ?
C89 H89C 0.9600 . ?
C89 C85 1.506(8) . ?
C91 H91A 0.9600 . ?
C91 H91B 0.9600 . ?
C91 H91C 0.9600 . ?
C91 C85 1.603(9) . ?
C84 Cu4 2.113(3) 2_767 ?
C84 C85 1.522(4) . ?
C85 C88 1.580(10) . ?
C85 C87 1.509(9) . ?
C85 C90 1.491(10) . ?
C88 H88A 0.9600 . ?
C88 H88B 0.9600 . ?
C88 H88C 0.9600 . ?
C87 H87A 0.9596 . ?
C87 H87B 0.9603 . ?
C87 H87C 0.9597 . ?
C90 H90A 0.9600 . ?
C90 H90B 0.9600 . ?
C90 H90C 0.9600 . ?
C60 Cu71 2.472(4) 2_556 ?
C60 C61 1.491(5) . ?
C61 C62 1.509(6) . ?
C61 C64 1.533(7) . ?
C61 C63 1.521(7) . ?
C62 H62A 0.9600 . ?
C62 H62B 0.9600 . ?
C62 H62C 0.9600 . ?
C64 H64A 0.9600 . ?
C64 H64B 0.9600 . ?
C64 H64C 0.9600 . ?
C63 H63A 0.9600 . ?
C63 H63B 0.9600 . ?
C63 H63C 0.9600 . ?
C75 H75A 0.9591 . ?
C75 H75B 0.9605 . ?
C75 H75C 0.9602 . ?
C75 C74 1.519(7) . ?
C78 H78A 0.9600 . ?
C78 H78B 0.9600 . ?
C78 H78C 0.9600 . ?
C78 C74 1.571(7) . ?
C80 H80A 0.9600 . ?
C80 H80B 0.9600 . ?
C80 H80C 0.9600 . ?
C80 C74 1.560(7) . ?
C77 H77A 0.9593 . ?
C77 H77B 0.9599 . ?
C77 H77C 0.9603 . ?
C77 C74 1.516(10) . ?
C74 C76 1.539(10) . ?
C74 C73 1.547(5) . ?
C74 C79 1.563(11) . ?
C76 H76A 0.9605 . ?
C76 H76B 0.9597 . ?
C76 H76C 0.9593 . ?
C79 H79A 0.9600 . ?
C79 H79B 0.9600 . ?
C79 H79C 0.9600 . ?
C106 F107 1.272(8) . ?
C106 F110 1.380(9) . ?
C106 F112 1.297(9) . ?
C106 F109 1.391(11) . ?
C106 F108 1.307(11) . ?
C106 F111 1.282(12) . ?
C113 F114 1.308(5) . ?
C113 F117 1.327(6) . ?
C113 F119 1.311(6) . ?
C113 F116 1.331(15) . ?
C113 F115 1.291(16) . ?
C113 F118 1.322(15) . ?
C19 F20 1.377(8) . ?
C19 F23 1.308(9) . ?
C19 F25 1.285(8) . ?
C19 F22 1.233(10) . ?
C19 F21 1.371(8) . ?
C19 F24 1.241(10) . ?
C12 F13 1.278(10) . ?
C12 F16 1.333(9) . ?
C12 F18 1.292(10) . ?
C12 F15 1.325(8) . ?
C12 F14 1.293(9) . ?
C12 F17 1.309(8) . ?
C68 H68A 0.9600 . ?
C68 H68B 0.9600 . ?
C68 H68C 0.9600 . ?
C68 C67 1.519(10) . ?
C67 C70 1.531(11) . ?
C67 C65 1.498(5) . ?
C67 C69 1.544(10) . ?
C67 C69A 1.482(8) . ?
C67 C70A 1.531(8) . ?
C67 C68A 1.514(7) . ?
C70 H70A 0.9600 . ?
C70 H70B 0.9600 . ?
C70 H70C 0.9600 . ?
C69 H69A 0.9600 . ?
C69 H69B 0.9600 . ?
C69 H69C 0.9600 . ?
C2 C3 1.495(9) . ?
C3 C4 1.526(11) . ?
C3 C1 1.499(10) . ?
C3 C6 1.503(10) . ?
C4 H4A 0.9600 . ?
C4 H4B 0.9600 . ?
C4 H4C 0.9600 . ?
C1 H1A 0.9600 . ?
C1 H1B 0.9600 . ?
C1 H1C 0.9600 . ?
C6 H6A 0.9600 . ?
C6 H6B 0.9600 . ?
C6 H6C 0.9600 . ?
C69A H69D 0.9600 . ?
C69A H69E 0.9600 . ?
C69A H69F 0.9600 . ?
C70A H70D 0.9600 . ?
C70A H70E 0.9600 . ?
C70A H70F 0.9600 . ?
C68A H68D 0.9600 . ?
C68A H68E 0.9600 . ?
C68A H68F 0.9600 . ?

loop_
_geom_torsion_atom_site_label_1
_geom_torsion_atom_site_label_2
_geom_torsion_atom_site_label_3
_geom_torsion_atom_site_label_4
_geom_torsion
_geom_torsion_site_symmetry_1
_geom_torsion_site_symmetry_2
_geom_torsion_site_symmetry_3
_geom_torsion_site_symmetry_4
_geom_torsion_publ_flag
Cu3 C5 C26 Cu6 72.4(17) . . . . ?
Cu3 C5 C26 C27 -117(9) . . . . ?
Cu3 C5 C2 Cu6 61.8(14) . . . . ?
Cu3 C5 C2 C3 -115(4) . . . . ?
Cu3 O92 C93 O94 27.4(4) . . . . ?
Cu3 O92 C93 C95 -153.3(2) . . . . ?
Cu3 C83 C84 Cu4 168.0(3) . . . 2_767 ?
Cu3 C83 C84 Cu1 -103.6(3) . . . . ?
Cu3 C83 C84 C85 23.4(9) . . . . ?
Cu2 C5 C26 Cu6 163.5(5) 2_767 . . . ?
Cu2 C5 C26 C27 -25(10) 2_767 . . . ?
Cu2 C5 C2 Cu6 165.9(4) 2_767 . . . ?
Cu2 C5 C2 C3 -11(4) 2_767 . . . ?
Cu2 O94 C93 O92 -9.0(4) . . . . ?
Cu2 O94 C93 C95 171.65(19) . . . . ?
Cu2 C83 C84 Cu4 -18.5(4) . . . 2_767 ?
Cu2 C83 C84 Cu4 78.74(19) 2_767 . . 2_767 ?
Cu2 C83 C84 Cu1 167.1(2) 2_767 . . . ?
Cu2 C83 C84 Cu1 69.9(4) . . . . ?
Cu2 C83 C84 C85 -163.2(5) . . . . ?
Cu2 C83 C84 C85 -65.9(7) 2_767 . . . ?
Cu48 C59 C60 Cu71 -62.7(3) . . . 2_556 ?
Cu48 C42 C43 Cu39 111.91(11) 2_556 . . 2_556 ?
Cu48 C42 C43 C44 -143.7(14) 2_556 . . . ?
Cu48 O49 C50 O57 -15.5(5) . . . . ?
Cu48 O49 C50 C51 163.5(2) . . . . ?
Cu48 C43 C44 C45 -163.9(3) 2_556 . . . ?
Cu48 C43 C44 C47 77.8(4) 2_556 . . . ?
Cu48 C43 C44 C46 -43.4(4) 2_556 . . . ?
C100 C99 N98 Cu40 -163.7(3) . . . 2_656 ?
C100 C99 N98 C97 0.6(5) . . . . ?
Cu40 C42 C43 Cu48 58.50(15) . . . 2_556 ?
Cu40 C42 C43 Cu39 170.4(2) . . . 2_556 ?
Cu40 C42 C43 C44 -85.2(15) . . . . ?
Cu40 C66 C65 Cu58 156.3(5) . . . . ?
Cu40 C66 C65 C67 -18.4(14) . . . . ?
Cu40 N98 C97 C96 162.3(3) 2_656 . . . ?
C99 C100 C95 C96 -0.6(5) . . . . ?
C99 C100 C95 C93 -180.0(3) . . . . ?
C99 N98 C97 C96 -2.4(5) . . . . ?
Cu4 C5 C26 Cu6 -105(2) . . . . ?
Cu4 C5 C26 C27 67(10) . . . . ?
Cu4 C5 C2 Cu6 -103.9(8) . . . . ?
Cu4 C5 C2 C3 79(4) . . . . ?
Cu4 N31 C32 C33 -172.1(3) . . . . ?
Cu4 N31 C36 C35 173.9(5) . . . . ?
Cu4 C83 C84 Cu1 88.41(9) 2_767 . . . ?
Cu4 C83 C84 C85 -144.6(7) 2_767 . . . ?
Cu4 C84 C85 C86 4.4(9) 2_767 . . . ?
Cu4 C84 C85 C89 136.4(5) 2_767 . . . ?
Cu4 C84 C85 C91 -113.0(5) 2_767 . . . ?
Cu4 C84 C85 C88 62.4(8) 2_767 . . . ?
Cu4 C84 C85 C87 -49.9(9) 2_767 . . . ?
Cu4 C84 C85 C90 177.0(10) 2_767 . . . ?
C55 C56 C51 C50 177.2(3) . . . . ?
C55 C56 C51 C52 -0.1(5) . . . . ?
Cu58 C59 C60 Cu71 -159.8(3) . . . 2_556 ?
Cu58 C66 C65 C67 -174.8(11) . . . . ?
Cu58 O57 C50 O49 16.9(5) . . . . ?
Cu58 O57 C50 C51 -162.1(2) . . . . ?
C56 C55 N54 Cu3 179.7(3) . . . 2_666 ?
C56 C55 N54 C53 0.9(5) . . . . ?
C56 C51 C50 O49 -177.6(3) . . . . ?
C56 C51 C50 O57 1.5(4) . . . . ?
C56 C51 C52 C53 -0.3(5) . . . . ?
Cu41 C59 C60 Cu71 90.9(5) . . . 2_556 ?
Cu41 C42 C43 Cu48 160.3(8) . . . 2_556 ?
Cu41 C42 C43 Cu39 -87.7(8) . . . 2_556 ?
Cu41 C42 C43 C44 17(2) . . . . ?
Cu41 C66 C65 Cu58 5.8(3) . . . . ?
Cu41 C66 C65 C67 -169.0(8) . . . . ?
Cu39 C42 C43 Cu48 -111.91(11) 2_556 . . 2_556 ?
Cu39 C42 C43 C44 104.4(14) 2_556 . . . ?
Cu39 C66 C65 Cu58 -88.00(17) . . . . ?
Cu39 C66 C65 C67 97.2(10) . . . . ?
Cu39 O38 C37 O82 13.4(6) . . . . ?
Cu39 O38 C37 C34 -165.5(2) . . . . ?
Cu39 C43 C44 C45 71.9(4) 2_556 . . . ?
Cu39 C43 C44 C47 -46.4(4) 2_556 . . . ?
Cu39 C43 C44 C46 -167.6(3) 2_556 . . . ?
Cu1 O101 C102 C103 -2.8(6) . . . . ?
Cu1 O101 C102 C113 175.0(3) . . . . ?
Cu1 O105 C104 C103 3.3(8) . . . . ?
Cu1 O105 C104 C106 -175.5(4) . . . . ?
Cu1 C83 C84 Cu4 -88.41(9) . . . 2_767 ?
Cu1 C83 C84 C85 127.0(6) . . . . ?
Cu1 C84 C85 C86 -108.6(8) . . . . ?
Cu1 C84 C85 C89 23.4(6) . . . . ?
Cu1 C84 C85 C91 134.0(4) . . . . ?
Cu1 C84 C85 C88 -50.6(8) . . . . ?
Cu1 C84 C85 C87 -162.9(8) . . . . ?
Cu1 C84 C85 C90 63.9(10) . . . . ?
C42 C43 C44 C45 -24.1(16) . . . . ?
C42 C43 C44 C47 -142.5(14) . . . . ?
C42 C43 C44 C46 96.4(15) . . . . ?
C5 C26 C27 C28 4(10) . . . . ?
C5 C26 C27 C30 -131(9) . . . . ?
C5 C26 C27 C29 118(9) . . . . ?
C5 C2 C3 C4 95(4) . . . . ?
C5 C2 C3 C1 -21(4) . . . . ?
C5 C2 C3 C6 -141(4) . . . . ?
O101 C102 C103 C104 -3.0(8) . . . . ?
O101 C102 C113 F114 169.1(6) . . . . ?
O101 C102 C113 F117 49.3(6) . . . . ?
O101 C102 C113 F119 -68.4(6) . . . . ?
O101 C102 C113 F116 -141(2) . . . . ?
O101 C102 C113 F115 -39(3) . . . . ?
O101 C102 C113 F118 103(3) . . . . ?
O105 C104 C103 C102 2.7(8) . . . . ?
O105 C104 C106 F107 21.5(10) . . . . ?
O105 C104 C106 F110 -89.7(10) . . . . ?
O105 C104 C106 F112 151.4(11) . . . . ?
O105 C104 C106 F109 78.8(11) . . . . ?
O105 C104 C106 F108 -163.1(13) . . . . ?
O105 C104 C106 F111 -41.4(14) . . . . ?
O11 C10 C12 F13 -105.5(14) . . . . ?
O11 C10 C12 F16 135.6(11) . . . . ?
O11 C10 C12 F18 19.3(12) . . . . ?
O11 C10 C12 F15 -54.0(8) . . . . ?
O11 C10 C12 F14 62.4(11) . . . . ?
O11 C10 C12 F17 -171.5(10) . . . . ?
Cu71 O82 C37 O38 3.4(6) . . . . ?
Cu71 O82 C37 C34 -177.7(2) . . . . ?
Cu71 C60 C61 C62 41.8(6) 2_556 . . . ?
Cu71 C60 C61 C64 -76.6(5) 2_556 . . . ?
Cu71 C60 C61 C63 163.4(4) 2_556 . . . ?
Cu6 C5 C26 C27 171(10) . . . . ?
Cu6 C5 C2 C3 -177(4) . . . . ?
Cu6 O11 C10 C9 0.4(7) . . . . ?
Cu6 O11 C10 C12 178.6(3) . . . . ?
Cu6 O7 C8 C9 3.0(8) . . . . ?
Cu6 O7 C8 C19 -174.7(3) . . . . ?
Cu6 C26 C27 C28 174.1(17) . . . . ?
Cu6 C26 C27 C30 39(3) . . . . ?
Cu6 C26 C27 C29 -72(2) . . . . ?
Cu6 C2 C3 C4 -81.6(14) . . . . ?
Cu6 C2 C3 C1 162.9(11) . . . . ?
Cu6 C2 C3 C6 42.4(15) . . . . ?
O94 C93 C95 C96 -165.7(3) . . . . ?
O94 C93 C95 C100 13.7(4) . . . . ?
O92 C93 C95 C96 14.9(4) . . . . ?
O92 C93 C95 C100 -165.7(3) . . . . ?
O38 C37 C34 C33 -19.0(5) . . . . ?
O38 C37 C34 C35 160.1(4) . . . . ?
O7 C8 C9 C10 1.2(9) . . . . ?
O7 C8 C19 F20 66.8(9) . . . . ?
O7 C8 C19 F23 -43.8(11) . . . . ?
O7 C8 C19 F25 179.5(10) . . . . ?
O7 C8 C19 F22 135.9(11) . . . . ?
O7 C8 C19 F21 -111.9(9) . . . . ?
O7 C8 C19 F24 1.5(13) . . . . ?
C95 C96 C97 N98 2.6(6) . . . . ?
C95 C100 C99 N98 0.9(6) . . . . ?
N31 C32 C33 C34 -1.5(6) . . . . ?
C50 C51 C52 C53 -177.6(3) . . . . ?
C32 N31 C36 C35 -1.1(8) . . . . ?
C32 C33 C34 C37 178.3(3) . . . . ?
C32 C33 C34 C35 -0.8(6) . . . . ?
O82 C37 C34 C33 162.0(4) . . . . ?
O82 C37 C34 C35 -18.9(6) . . . . ?
C37 C34 C35 C36 -177.1(5) . . . . ?
C83 C84 C85 C86 138.3(9) . . . . ?
C83 C84 C85 C89 -89.7(8) . . . . ?
C83 C84 C85 C91 20.9(8) . . . . ?
C83 C84 C85 C88 -163.7(9) . . . . ?
C83 C84 C85 C87 84.0(10) . . . . ?
C83 C84 C85 C90 -49.1(12) . . . . ?
N54 C55 C56 C51 -0.2(5) . . . . ?
N54 C53 C52 C51 1.0(5) . . . . ?
C33 C34 C35 C36 2.0(8) . . . . ?
C52 C53 N54 Cu3 179.9(3) . . . 2_666 ?
C52 C53 N54 C55 -1.4(5) . . . . ?
C52 C51 C50 O49 -0.4(5) . . . . ?
C52 C51 C50 O57 178.7(3) . . . . ?
C34 C35 C36 N31 -1.2(10) . . . . ?
C97 C96 C95 C100 -1.0(5) . . . . ?
C97 C96 C95 C93 178.4(3) . . . . ?
C8 C9 C10 O11 -3.2(8) . . . . ?
C8 C9 C10 C12 178.6(5) . . . . ?
C103 C104 C106 F107 -157.4(9) . . . . ?
C103 C104 C106 F110 91.3(10) . . . . ?
C103 C104 C106 F112 -27.5(13) . . . . ?
C103 C104 C106 F109 -100.2(11) . . . . ?
C103 C104 C106 F108 18.0(15) . . . . ?
C103 C104 C106 F111 139.6(13) . . . . ?
C103 C102 C113 F114 -12.9(8) . . . . ?
C103 C102 C113 F117 -132.6(5) . . . . ?
C103 C102 C113 F119 109.7(6) . . . . ?
C103 C102 C113 F116 37(2) . . . . ?
C103 C102 C113 F115 139(3) . . . . ?
C103 C102 C113 F118 -79(3) . . . . ?
C9 C8 C19 F20 -111.2(8) . . . . ?
C9 C8 C19 F23 138.2(10) . . . . ?
C9 C8 C19 F25 1.5(11) . . . . ?
C9 C8 C19 F22 -42.1(13) . . . . ?
C9 C8 C19 F21 70.1(9) . . . . ?
C9 C8 C19 F24 -176.5(12) . . . . ?
C9 C10 C12 F13 73.0(15) . . . . ?
C9 C10 C12 F16 -46.0(12) . . . . ?
C9 C10 C12 F18 -162.2(11) . . . . ?
C9 C10 C12 F15 124.5(7) . . . . ?
C9 C10 C12 F14 -119.1(10) . . . . ?
C9 C10 C12 F17 7.0(12) . . . . ?
C36 N31 C32 C33 2.4(6) . . . . ?
C106 C104 C103 C102 -178.5(5) . . . . ?
C113 C102 C103 C104 179.3(5) . . . . ?
C19 C8 C9 C10 178.9(5) . . . . ?
C68 C67 C65 Cu58 104.2(11) . . . . ?
C68 C67 C65 C66 -82.1(15) . . . . ?
C70 C67 C65 Cu58 -21.5(11) . . . . ?
C70 C67 C65 C66 152.2(14) . . . . ?
C69 C67 C65 Cu58 -131.8(11) . . . . ?
C69 C67 C65 C66 41.9(16) . . . . ?
C69A C67 C65 Cu58 -55.0(8) . . . . ?
C69A C67 C65 C66 118.7(12) . . . . ?
C70A C67 C65 Cu58 66.8(6) . . . . ?
C70A C67 C65 C66 -119.5(11) . . . . ?
C68A C67 C65 Cu58 -177.4(6) . . . . ?
C68A C67 C65 C66 -3.7(13) . . . . ?

loop_
_smtbx_masks_void_nr
_smtbx_masks_void_average_x
_smtbx_masks_void_average_y
_smtbx_masks_void_average_z
_smtbx_masks_void_volume
_smtbx_masks_void_count_electrons
_smtbx_masks_void_content
1 0.000 0.000 0.000 239.3 0.0 ?
2 0.000 0.500 0.500 71.4 0.0 ?
3 0.163 0.760 0.838 11.8 3.1 '0.165 CH3OH'
4 0.358 0.307 0.821 13.5 2.8 '0.125 C2H3N'
5 0.488 0.622 0.241 7.2 0.0 ?
6 0.513 0.378 0.759 7.2 0.0 ?
7 0.642 0.693 0.179 13.5 2.7 '0.125 C2H3N'
8 0.837 0.240 0.162 11.8 3.0 '0.165 CH3OH'
